data_7233996
loop_
_publ_author_name
'Jing-Xue Yin'
'Peng Huo'
'Sheng Wang'
'Jing Wu'
'Qin-Yu Zhu'
'Jie Dai'

_publ_section_title
;
 A tetrathiafulvalene-grafted titanium-oxo-cluster material:
 self-catalyzed crystal exfoliation and photocurrent response properties
;
_journal_name_full 'Journal of Materials Chemistry C'
_journal_page_first 409
_journal_page_last 415
_journal_paper_doi 10.1039/C4TC02009J
_journal_volume 3
_journal_year 2015
_chemical_formula_sum 'C62 H111 O25.5 S12 Ti6'
_chemical_formula_weight 1936.51
_space_group_IT_number 14
_space_group_name_Hall '-P 2yn'
_space_group_name_H-M_alt 'P 1 21/n 1'
_symmetry_cell_setting monoclinic
_symmetry_space_group_name_Hall '-P 2yn'
_symmetry_space_group_name_H-M 'P 1 21/n 1'
_atom_sites_solution_hydrogens geom
_atom_sites_solution_primary direct
_atom_sites_solution_secondary difmap
_cell_angle_alpha 90.00
_cell_angle_beta 91.981(2)
_cell_angle_gamma 90.00
_cell_formula_units_Z 8
_cell_length_a 21.0421(17)
_cell_length_b 32.775(3)
_cell_length_c 28.371(2)
_cell_measurement_reflns_used 61545
_cell_measurement_temperature 293(2)
_cell_measurement_theta_max 27.5
_cell_measurement_theta_min 3.0
_cell_volume 19555(3)
_computing_structure_refinement 'SHELXL-97 (Sheldrick, 1997)'
_computing_structure_solution 'SHELXS-97 (Sheldrick, 1990)'
_diffrn_ambient_temperature 293(2)
_diffrn_detector_area_resol_mean 14.63
_diffrn_measured_fraction_theta_full 0.979
_diffrn_measured_fraction_theta_max 0.979
_diffrn_measurement_device_type 'Rigaku Saturn'
_diffrn_measurement_method \w
_diffrn_radiation_monochromator graphite
_diffrn_radiation_source 'fine-focus sealed tube'
_diffrn_radiation_type MoK\a
_diffrn_radiation_wavelength 0.71075
_diffrn_reflns_av_R_equivalents 0.0812
_diffrn_reflns_av_sigmaI/netI 0.1880
_diffrn_reflns_limit_h_max 25
_diffrn_reflns_limit_h_min -19
_diffrn_reflns_limit_k_max 38
_diffrn_reflns_limit_k_min -32
_diffrn_reflns_limit_l_max 31
_diffrn_reflns_limit_l_min -33
_diffrn_reflns_number 76824
_diffrn_reflns_theta_full 25.00
_diffrn_reflns_theta_max 25.00
_diffrn_reflns_theta_min 3.01
_exptl_absorpt_coefficient_mu 0.784
_exptl_absorpt_correction_T_max 0.7989
_exptl_absorpt_correction_T_min 0.6100
_exptl_absorpt_correction_type multi-scan
_exptl_absorpt_process_details 'Jacobson, R. (1998) Private communication '
_exptl_crystal_colour Red
_exptl_crystal_density_diffrn 1.313
_exptl_crystal_density_method 'not measured'
_exptl_crystal_description Block
_exptl_crystal_F_000 8056
_exptl_crystal_size_max 0.70
_exptl_crystal_size_mid 0.35
_exptl_crystal_size_min 0.30
_refine_diff_density_max 0.517
_refine_diff_density_min -0.425
_refine_diff_density_rms 0.066
_refine_ls_extinction_method none
_refine_ls_goodness_of_fit_ref 1.035
_refine_ls_hydrogen_treatment constr
_refine_ls_matrix_type full
_refine_ls_number_parameters 1909
_refine_ls_number_reflns 33700
_refine_ls_number_restraints 119
_refine_ls_restrained_S_all 1.043
_refine_ls_R_factor_all 0.2049
_refine_ls_R_factor_gt 0.1138
_refine_ls_shift/su_max 0.006
_refine_ls_shift/su_mean 0.000
_refine_ls_structure_factor_coef Fsqd
_refine_ls_weighting_details 'calc w=1/[\s^2^(Fo^2^)+(0.0001P)^2^+70.0000P] where P=(Fo^2^+2Fc^2^)/3'
_refine_ls_weighting_scheme calc
_refine_ls_wR_factor_gt 0.1603
_refine_ls_wR_factor_ref 0.2080
_reflns_number_gt 17016
_reflns_number_total 33700
_reflns_threshold_expression >2sigma(I)
_cod_data_source_file J-Mater-Chem-C-2015-3-409.cif
_cod_data_source_block 1
_cod_depositor_comments
;

2024-09-02
Z value and formula fixed to values more according to usual
chemical conventions.                 miguel
;
_cod_original_formula_sum 'C124 H222 O51 S24 Ti12'
_cod_original_formula_weight 3873.02
_cod_original_formula_units_Z 4
_cod_original_cell_volume 19554(3)
_cod_original_sg_symbol_Hall '-P 2yn  '
_cod_original_sg_symbol_H-M 'P 21/n   '
_cod_database_code 7233996

loop_
_symmetry_equiv_pos_as_xyz
'x, y, z'
'-x+1/2, y+1/2, -z+1/2'
'-x, -y, -z'
'x-1/2, -y-1/2, z-1/2'

loop_
_atom_site_label
_atom_site_type_symbol
_atom_site_fract_x
_atom_site_fract_y
_atom_site_fract_z
_atom_site_U_iso_or_equiv
_atom_site_adp_type
_atom_site_occupancy
_atom_site_symmetry_multiplicity
_atom_site_calc_flag
_atom_site_refinement_flags
_atom_site_disorder_assembly
_atom_site_disorder_group
Ti1 Ti 0.26624(8) 0.16635(5) 1.36590(6) 0.0674(4) Uani 1 1 d . . .
Ti2 Ti 0.15493(9) 0.11099(5) 1.32663(7) 0.0820(5) Uani 1 1 d . . .
Ti3 Ti 0.12775(7) 0.19959(5) 1.29335(6) 0.0654(4) Uani 1 1 d . . .
Ti4 Ti 0.32992(9) 0.25471(5) 1.12357(6) 0.0791(5) Uani 1 1 d . . .
Ti5 Ti 0.18465(7) 0.22892(4) 1.18126(5) 0.0600(4) Uani 1 1 d . . .
Ti6 Ti 0.21146(9) 0.31030(5) 1.12682(6) 0.0758(5) Uani 1 1 d . . .
Ti7 Ti 0.34763(8) 0.01521(5) 0.63599(6) 0.0652(4) Uani 1 1 d . . .
Ti8 Ti 0.23451(9) -0.04761(5) 0.63870(6) 0.0761(5) Uani 1 1 d . . .
Ti9 Ti 0.18095(7) 0.03888(5) 0.65785(5) 0.0625(4) Uani 1 1 d . . .
Ti10 Ti 0.17387(7) 0.07000(4) 0.77822(5) 0.0584(4) Uani 1 1 d . . .
Ti11 Ti 0.27550(8) 0.10500(5) 0.87483(6) 0.0690(5) Uani 1 1 d . . .
Ti12 Ti 0.15997(8) 0.15304(4) 0.83313(5) 0.0646(4) Uani 1 1 d . . .
O1 O 0.2788(3) 0.22576(16) 1.3424(2) 0.0681(16) Uani 1 1 d . . .
O2 O 0.1837(3) 0.24912(16) 1.31594(19) 0.0648(15) Uani 1 1 d . . .
O3 O 0.2433(2) 0.26064(16) 1.23073(18) 0.0604(14) Uani 1 1 d . . .
O4 O 0.2555(3) 0.32262(17) 1.1979(2) 0.0753(17) Uani 1 1 d . . .
O5 O 0.3005(3) 0.15102(17) 1.2963(2) 0.0701(16) Uani 1 1 d . . .
O6 O 0.2218(3) 0.10980(19) 1.2684(2) 0.0803(18) Uani 1 1 d . . .
O7 O 0.2519(3) 0.18482(16) 1.1940(2) 0.0686(16) Uani 1 1 d . . .
O8 O 0.3303(3) 0.19333(18) 1.1419(2) 0.0816(19) Uani 1 1 d . . .
O9 O 0.3484(3) 0.16194(19) 1.3843(2) 0.091(2) Uani 1 1 d U . .
O10 O 0.2392(3) 0.1821(2) 1.4210(2) 0.095(2) Uani 1 1 d U . .
O11 O 0.2349(3) 0.10910(16) 1.3668(2) 0.0815(18) Uani 1 1 d . . .
O12 O 0.1834(3) 0.16913(15) 1.33135(18) 0.0629(15) Uani 1 1 d . . .
O13 O 0.1042(4) 0.1113(3) 1.3736(3) 0.113(3) Uani 1 1 d U . .
O14 O 0.1412(4) 0.05922(19) 1.3088(3) 0.111(2) Uani 1 1 d U . .
O15 O 0.0595(3) 0.2222(2) 1.3167(2) 0.092(2) Uani 1 1 d . . .
O16 O 0.0974(3) 0.14255(17) 1.2817(2) 0.0764(17) Uani 1 1 d . . .
O17 O 0.1392(2) 0.21335(15) 1.23335(18) 0.0617(14) Uani 1 1 d . . .
O18 O 0.3035(3) 0.31147(18) 1.1081(2) 0.0842(19) Uani 1 1 d . . .
O19 O 0.2432(2) 0.25308(15) 1.13600(18) 0.0620(14) Uani 1 1 d . . .
O20 O 0.1427(3) 0.19964(17) 1.1387(2) 0.0756(17) Uani 1 1 d . . .
O21 O 0.1934(4) 0.36339(19) 1.1283(2) 0.102(2) Uani 1 1 d . . .
O22 O 0.1742(4) 0.3013(2) 1.0703(2) 0.104(2) Uani 1 1 d . . .
O23 O 0.1460(3) 0.28376(16) 1.16630(19) 0.0654(15) Uani 1 1 d . . .
O24 O 0.3862(4) 0.2643(2) 1.1698(3) 0.111(2) Uani 1 1 d . . .
O25 O 0.3632(4) 0.2419(2) 1.0685(3) 0.120(3) Uani 1 1 d . . .
O26 O 0.3388(3) 0.07546(17) 0.6578(2) 0.0681(16) Uani 1 1 d . . .
O27 O 0.2347(3) 0.09184(15) 0.65231(19) 0.0646(15) Uani 1 1 d . . .
O28 O 0.2473(3) 0.10527(15) 0.74971(18) 0.0593(14) Uani 1 1 d . . .
O29 O 0.2335(3) 0.16709(16) 0.7825(2) 0.0711(16) Uani 1 1 d . . .
O30 O 0.2677(3) -0.04545(17) 0.7132(2) 0.0742(17) Uani 1 1 d . . .
O31 O 0.3439(3) 0.00330(18) 0.71211(19) 0.0700(16) Uani 1 1 d . . .
O32 O 0.2480(3) 0.03046(16) 0.7898(2) 0.0640(15) Uani 1 1 d . . .
O33 O 0.2951(3) 0.04456(17) 0.8603(2) 0.0761(17) Uani 1 1 d . . .
O34 O 0.3549(3) 0.02892(19) 0.5749(2) 0.0829(18) Uani 1 1 d . . .
O35 O 0.4311(3) 0.01453(18) 0.6498(2) 0.0783(17) Uani 1 1 d . . .
O36 O 0.3291(3) -0.04403(16) 0.6276(2) 0.0748(17) Uani 1 1 d . . .
O37 O 0.2549(2) 0.01298(15) 0.63841(18) 0.0611(14) Uani 1 1 d . . .
O38 O 0.2206(3) -0.09968(18) 0.6517(2) 0.098(2) Uani 1 1 d . . .
O39 O 0.2097(3) -0.0503(2) 0.5782(3) 0.098(2) Uani 1 1 d . . .
O40 O 0.1563(3) -0.01966(17) 0.6618(2) 0.0740(17) Uani 1 1 d . . .
O41 O 0.1241(3) 0.0566(2) 0.6158(2) 0.0882(19) Uani 1 1 d . . .
O42 O 0.1608(2) 0.05272(15) 0.71662(18) 0.0624(14) Uani 1 1 d . . .
O43 O 0.1230(3) 0.12164(16) 0.77752(19) 0.0687(16) Uani 1 1 d . . .
O44 O 0.3459(4) 0.1204(2) 0.8501(3) 0.118(3) Uani 1 1 d U . .
O45 O 0.1193(3) 0.03854(16) 0.80564(19) 0.0682(15) Uani 1 1 d . . .
O46 O 0.2018(2) 0.09755(14) 0.83789(16) 0.0565(14) Uani 1 1 d . . .
O47 O 0.2327(3) 0.15923(16) 0.8802(2) 0.0741(17) Uani 1 1 d . . .
O48 O 0.2842(4) 0.0947(2) 0.9357(2) 0.104(2) Uani 1 1 d . . .
O49 O 0.1379(3) 0.20489(17) 0.8215(2) 0.0832(18) Uani 1 1 d . . .
O50 O 0.0984(3) 0.14223(19) 0.8732(2) 0.0840(19) Uani 1 1 d . . .
S1 S 0.30454(15) 0.31609(7) 1.37148(9) 0.0865(8) Uani 1 1 d . . .
S2 S 0.31557(14) 0.36186(7) 1.28237(9) 0.0833(8) Uani 1 1 d . . .
S3 S 0.33392(16) 0.39754(8) 1.43173(9) 0.0972(9) Uani 1 1 d . . .
S4 S 0.34727(16) 0.44461(8) 1.34421(10) 0.0963(9) Uani 1 1 d . . .
S5 S 0.3226(2) 0.47216(10) 1.49215(12) 0.1291(13) Uani 1 1 d . . .
S6 S 0.33463(18) 0.52537(8) 1.39247(12) 0.1149(11) Uani 1 1 d . . .
S7 S 0.35944(17) 0.06876(9) 1.23711(10) 0.1091(11) Uani 1 1 d . . .
S8 S 0.38859(14) 0.11459(8) 1.15087(10) 0.0930(8) Uani 1 1 d . . .
S9 S 0.4080(2) -0.01460(10) 1.18827(12) 0.1378(14) Uani 1 1 d . . .
S10 S 0.43990(16) 0.03056(9) 1.10347(11) 0.1059(10) Uani 1 1 d . . .
S11 S 0.3953(3) -0.09394(14) 1.1369(2) 0.200(2) Uani 1 1 d . . .
S12 S 0.4265(3) -0.04253(14) 1.04010(15) 0.1660(18) Uani 1 1 d . . .
S13 S 0.35789(12) 0.16951(7) 0.63633(9) 0.0768(7) Uani 1 1 d . . .
S14 S 0.32087(13) 0.21166(7) 0.72324(9) 0.0774(7) Uani 1 1 d . . .
S15 S 0.39298(15) 0.25805(8) 0.59045(10) 0.0950(9) Uani 1 1 d . . .
S16 S 0.35845(16) 0.29837(8) 0.67835(10) 0.0981(9) Uani 1 1 d . . .
S17 S 0.3824(2) 0.33531(12) 0.53346(14) 0.1538(16) Uani 1 1 d . . .
S18 S 0.3513(2) 0.38133(9) 0.63423(15) 0.1385(14) Uani 1 1 d . . .
S19 S 0.38106(16) -0.07907(8) 0.78654(9) 0.0997(10) Uani 1 1 d . . .
S20 S 0.36342(14) -0.03128(8) 0.87308(9) 0.0841(8) Uani 1 1 d . . .
S21 S 0.40989(16) -0.16062(8) 0.84973(10) 0.1052(10) Uani 1 1 d . . .
S22 S 0.40188(17) -0.11198(8) 0.93575(10) 0.1041(10) Uani 1 1 d . . .
S23 S 0.38574(19) -0.24050(9) 0.89823(14) 0.1238(12) Uani 1 1 d . . .
S24 S 0.3860(2) -0.18541(12) 0.99771(13) 0.1467(15) Uani 1 1 d . . .
C1 C 0.2714(4) 0.2939(2) 1.3203(3) 0.069(2) Uani 1 1 d . . .
C2 C 0.2759(4) 0.3140(2) 1.2796(3) 0.067(2) Uani 1 1 d . . .
C3 C 0.3181(5) 0.3633(3) 1.3447(3) 0.076(3) Uani 1 1 d . . .
C4 C 0.3321(5) 0.3965(3) 1.3690(3) 0.086(3) Uani 1 1 d . . .
C5 C 0.3277(5) 0.4506(3) 1.4362(4) 0.086(3) Uani 1 1 d . . .
C6 C 0.3333(5) 0.4723(3) 1.3965(4) 0.097(3) Uani 1 1 d . . .
C7 C 0.2684(7) 0.4413(4) 1.5203(5) 0.144(5) Uani 1 1 d . . .
H7A H 0.2280 0.4424 1.5035 0.216 Uiso 1 1 calc R . .
H7B H 0.2636 0.4508 1.5520 0.216 Uiso 1 1 calc R . .
H7C H 0.2836 0.4137 1.5210 0.216 Uiso 1 1 calc R . .
C8 C 0.2623(7) 0.5354(4) 1.3619(5) 0.157(6) Uani 1 1 d . . .
H8A H 0.2585 0.5181 1.3346 0.236 Uiso 1 1 calc R . .
H8B H 0.2612 0.5634 1.3521 0.236 Uiso 1 1 calc R . .
H8C H 0.2277 0.5301 1.3822 0.236 Uiso 1 1 calc R . .
C9 C 0.2415(5) 0.2524(3) 1.3252(3) 0.062(2) Uani 1 1 d . . .
C10 C 0.2571(4) 0.2979(3) 1.2329(3) 0.063(2) Uani 1 1 d . . .
C11 C 0.3176(4) 0.1140(3) 1.2281(3) 0.069(2) Uani 1 1 d . . .
C12 C 0.3291(4) 0.1345(3) 1.1887(3) 0.073(3) Uani 1 1 d . . .
C13 C 0.3901(5) 0.0673(3) 1.1795(3) 0.092(3) Uani 1 1 d . . .
C14 C 0.4102(5) 0.0329(3) 1.1604(4) 0.097(3) Uani 1 1 d . . .
C15 C 0.4059(6) -0.0417(4) 1.1338(5) 0.119(4) Uani 1 1 d . . .
C16 C 0.4230(6) -0.0215(4) 1.0961(4) 0.113(4) Uani 1 1 d . . .
C17 C 0.3344(8) -0.0997(6) 1.1589(11) 0.316(17) Uani 1 1 d . . .
H17A H 0.3381 -0.0918 1.1914 0.474 Uiso 1 1 calc R . .
H17B H 0.3223 -0.1279 1.1567 0.474 Uiso 1 1 calc R . .
H17C H 0.3027 -0.0833 1.1429 0.474 Uiso 1 1 calc R . .
C18 C 0.4922(14) -0.0579(11) 1.0331(10) 0.40(2) Uani 1 1 d . . .
H18A H 0.5207 -0.0465 1.0568 0.604 Uiso 1 1 calc R . .
H18B H 0.5057 -0.0501 1.0024 0.604 Uiso 1 1 calc R . .
H18C H 0.4926 -0.0872 1.0356 0.604 Uiso 1 1 calc R . .
C19 C 0.2745(5) 0.1271(3) 1.2675(3) 0.066(2) Uani 1 1 d . . .
C20 C 0.3023(5) 0.1740(3) 1.1740(4) 0.070(2) Uani 1 1 d . . .
C21 C 0.4157(8) 0.1657(6) 1.3684(7) 0.183(6) Uani 1 1 d U . .
C22 C 0.4310(12) 0.2101(9) 1.3919(11) 0.289(11) Uani 1 1 d U . .
C23 C 0.4486(10) 0.1488(12) 1.4182(10) 0.356(18) Uani 1 1 d . . .
C24 C 0.2561(10) 0.2002(6) 1.4633(6) 0.177(6) Uani 1 1 d U . .
C25 C 0.242(2) 0.2410(8) 1.4665(11) 0.39(2) Uani 1 1 d . . .
C26 C 0.2448(19) 0.1780(9) 1.5057(8) 0.37(2) Uani 1 1 d . . .
C27 C 0.2629(9) 0.0741(5) 1.3926(6) 0.155(6) Uani 1 1 d U . .
C28 C 0.3177(8) 0.0561(4) 1.3682(6) 0.166(7) Uani 1 1 d . . .
C29 C 0.2474(13) 0.0776(7) 1.4378(8) 0.278(11) Uani 1 1 d U . .
C30 C 0.0719(11) 0.1123(8) 1.4035(8) 0.210(7) Uani 1 1 d U . .
C31 C 0.023(2) 0.1367(11) 1.4136(12) 0.42(3) Uani 1 1 d . . .
C32 C 0.0560(18) 0.0753(13) 1.4322(9) 0.46(3) Uani 1 1 d . . .
C33 C 0.1461(9) 0.0236(4) 1.2757(7) 0.182(5) Uani 1 1 d U . .
C34 C 0.2155(12) 0.0065(7) 1.2753(9) 0.268(10) Uani 1 1 d U . .
C35 C 0.1323(12) -0.0113(5) 1.3150(9) 0.267(10) Uani 1 1 d U . .
C36 C 0.0187(11) 0.2493(8) 1.3389(9) 0.236(9) Uani 1 1 d U . .
C37 C -0.0453(11) 0.2437(8) 1.3249(14) 0.37(2) Uani 1 1 d . . .
C38 C 0.0518(12) 0.2715(8) 1.3778(9) 0.281(11) Uani 1 1 d U . .
C39 C 0.0471(7) 0.1245(4) 1.2502(5) 0.132(5) Uani 1 1 d . . .
C40 C 0.0833(10) 0.1156(5) 1.2016(6) 0.201(8) Uani 1 1 d . . .
C41 C -0.0115(8) 0.1500(5) 1.2519(9) 0.243(12) Uani 1 1 d . . .
C42 C 0.3393(9) 0.3479(5) 1.0954(7) 0.174(7) Uani 1 1 d U . .
C43 C 0.3593(13) 0.3451(6) 1.0497(8) 0.273(10) Uani 1 1 d U . .
C44 C 0.3728(9) 0.3663(5) 1.1400(8) 0.202(8) Uani 1 1 d . . .
C45 C 0.1357(9) 0.1895(5) 1.0895(5) 0.150(6) Uani 1 1 d . . .
C46 C 0.0680(11) 0.1880(8) 1.0766(7) 0.279(14) Uani 1 1 d . . .
C47 C 0.1702(12) 0.1528(8) 1.0818(8) 0.274(13) Uani 1 1 d . . .
C48 C 0.1894(13) 0.4064(5) 1.1393(8) 0.231(11) Uani 1 1 d . . .
C49 C 0.1898(10) 0.4168(5) 1.1868(7) 0.198(8) Uani 1 1 d . . .
C50 C 0.1586(11) 0.4287(5) 1.0987(7) 0.232(10) Uani 1 1 d . . .
C51 C 0.1472(10) 0.3237(5) 1.0315(6) 0.175(7) Uani 1 1 d . . .
C52 C 0.0794(13) 0.3234(11) 1.0341(10) 0.345(19) Uani 1 1 d . . .
C53 C 0.1691(19) 0.3067(8) 0.9876(7) 0.37(2) Uani 1 1 d . . .
C54 C 0.0883(6) 0.3027(4) 1.1818(5) 0.109(4) Uani 1 1 d . . .
C55 C 0.0963(6) 0.3198(4) 1.2316(5) 0.120(4) Uani 1 1 d . . .
C56 C 0.0320(8) 0.2751(5) 1.1722(6) 0.178(7) Uani 1 1 d . . .
C57 C 0.4336(10) 0.2572(7) 1.2057(9) 0.283(13) Uani 1 1 d U . .
C58 C 0.4312(9) 0.2792(7) 1.2437(8) 0.246(11) Uani 1 1 d . . .
C59 C 0.4594(11) 0.2210(8) 1.2045(9) 0.322(14) Uani 1 1 d U . .
C60 C 0.4090(13) 0.2216(7) 1.0405(8) 0.255(11) Uani 1 1 d U . .
C61 C 0.4331(13) 0.2476(7) 1.0078(9) 0.301(12) Uani 1 1 d U . .
C62 C 0.4260(13) 0.1843(8) 1.0491(9) 0.279(14) Uani 1 1 d . . .
C63 C 0.4090(9) 0.0448(6) 0.5479(5) 0.176(6) Uani 1 1 d U . .
C64 C 0.4057(9) 0.0238(6) 0.5001(6) 0.205(7) Uani 1 1 d U . .
C65 C 0.4010(17) 0.0902(7) 0.5452(8) 0.336(19) Uani 1 1 d . . .
C66 C 0.4810(6) 0.0195(5) 0.6856(5) 0.121(4) Uani 1 1 d . . .
C67 C 0.5373(6) -0.0065(4) 0.6698(6) 0.152(6) Uani 1 1 d . . .
C68 C 0.4969(7) 0.0654(5) 0.6919(6) 0.164(6) Uani 1 1 d . . .
C69 C 0.3706(8) -0.0781(4) 0.6155(5) 0.157(6) Uani 1 1 d U . .
C70 C 0.3962(7) -0.0993(4) 0.6596(5) 0.156(6) Uani 1 1 d . . .
C71 C 0.3964(11) -0.0758(7) 0.5743(7) 0.258(10) Uani 1 1 d U . .
C72 C 0.2063(12) -0.1418(5) 0.6519(9) 0.227(9) Uani 1 1 d U . .
C73 C 0.2136(15) -0.1570(7) 0.6996(10) 0.286(11) Uani 1 1 d U . .
C74 C 0.1777(13) -0.1567(6) 0.6085(10) 0.288(14) Uani 1 1 d . . .
C75 C 0.1931(9) -0.0282(5) 0.5365(6) 0.158(5) Uani 1 1 d U . .
C76 C 0.1189(9) -0.0374(6) 0.5256(6) 0.194(7) Uani 1 1 d U . .
C77 C 0.2391(10) -0.0384(7) 0.4981(5) 0.227(10) Uani 1 1 d . . .
C78 C 0.1016(6) -0.0396(4) 0.6804(5) 0.106(4) Uani 1 1 d . . .
C79 C 0.1142(7) -0.0501(4) 0.7326(5) 0.140(5) Uani 1 1 d . . .
C80 C 0.0458(7) -0.0155(5) 0.6703(7) 0.187(7) Uani 1 1 d . . .
C81 C 0.0957(10) 0.0783(7) 0.5773(7) 0.203(9) Uani 1 1 d . . .
C82 C 0.0284(9) 0.0719(8) 0.5739(7) 0.258(12) Uani 1 1 d . . .
C83 C 0.1163(14) 0.1181(7) 0.5704(8) 0.276(14) Uani 1 1 d . . .
C84 C 0.0701(6) 0.1373(3) 0.7466(4) 0.102(4) Uani 1 1 d . . .
C85 C 0.0983(7) 0.1498(4) 0.6985(4) 0.139(5) Uani 1 1 d . . .
C86 C 0.0193(6) 0.1034(4) 0.7457(6) 0.151(6) Uani 1 1 d . . .
C87 C 0.4138(7) 0.1167(6) 0.8394(8) 0.173(6) Uani 1 1 d U . .
C88 C 0.4283(12) 0.1427(10) 0.7940(10) 0.294(14) Uani 1 1 d . . .
C89 C 0.4239(10) 0.0792(11) 0.8123(12) 0.34(2) Uani 1 1 d . . .
C90 C 0.0908(6) 0.0278(4) 0.8490(4) 0.104(4) Uani 1 1 d . . .
C91 C 0.0255(6) 0.0097(6) 0.8382(5) 0.175(7) Uani 1 1 d . . .
C92 C 0.1315(7) -0.0019(5) 0.8753(5) 0.158(6) Uani 1 1 d . . .
C93 C 0.2558(8) 0.1951(4) 0.9068(5) 0.134(5) Uani 1 1 d . . .
C94 C 0.3021(7) 0.2189(4) 0.8804(6) 0.150(6) Uani 1 1 d . . .
C95 C 0.2268(9) 0.2011(6) 0.9477(7) 0.230(11) Uani 1 1 d . . .
C96 C 0.2707(13) 0.0748(7) 0.9753(7) 0.211(9) Uani 1 1 d . . .
C97 C 0.2924(14) 0.0875(11) 1.0166(8) 0.344(18) Uani 1 1 d . . .
C98 C 0.1936(13) 0.0823(7) 0.9786(7) 0.227(9) Uani 1 1 d . . .
C99 C 0.1439(9) 0.2452(3) 0.8042(6) 0.169(7) Uani 1 1 d . . .
C100 C 0.1080(11) 0.2739(4) 0.8377(7) 0.220(9) Uani 1 1 d . . .
C101 C 0.1507(10) 0.2526(5) 0.7580(7) 0.211(9) Uani 1 1 d . . .
C102 C 0.0463(9) 0.1600(6) 0.8942(7) 0.190(8) Uani 1 1 d . . .
C103 C -0.0133(10) 0.1568(9) 0.8688(8) 0.282(14) Uani 1 1 d . . .
C104 C 0.0455(10) 0.1535(13) 0.9420(8) 0.41(3) Uani 1 1 d . . .
C105 C 0.3090(4) 0.1423(2) 0.6750(3) 0.061(2) Uani 1 1 d . . .
C106 C 0.2933(4) 0.1620(2) 0.7141(3) 0.064(2) Uani 1 1 d . . .
C107 C 0.3499(4) 0.2159(3) 0.6668(3) 0.070(2) Uani 1 1 d . . .
C108 C 0.3653(4) 0.2520(3) 0.6478(3) 0.076(3) Uani 1 1 d . . .
C109 C 0.3757(5) 0.3109(3) 0.5878(4) 0.086(3) Uani 1 1 d . . .
C110 C 0.3595(6) 0.3287(3) 0.6272(4) 0.099(3) Uani 1 1 d . . .
C111 C 0.3797(14) 0.3002(7) 0.4930(7) 0.298(14) Uani 1 1 d . . .
H11A H 0.4104 0.2794 0.5008 0.447 Uiso 1 1 calc R . .
H11B H 0.3891 0.3121 0.4631 0.447 Uiso 1 1 calc R . .
H11C H 0.3379 0.2884 0.4911 0.447 Uiso 1 1 calc R . .
C112 C 0.2778(7) 0.3823(5) 0.6506(8) 0.241(11) Uani 1 1 d . . .
H11D H 0.2524 0.3646 0.6305 0.362 Uiso 1 1 calc R . .
H11E H 0.2616 0.4096 0.6481 0.362 Uiso 1 1 calc R . .
H11F H 0.2759 0.3731 0.6826 0.362 Uiso 1 1 calc R . .
C113 C 0.2922(5) 0.0990(2) 0.6612(3) 0.057(2) Uani 1 1 d . . .
C114 C 0.2554(4) 0.1431(3) 0.7521(3) 0.062(2) Uani 1 1 d . . .
C115 C 0.3340(4) -0.0356(3) 0.7815(3) 0.072(3) Uani 1 1 d . . .
C116 C 0.3241(4) -0.0142(2) 0.8206(3) 0.065(2) Uani 1 1 d . . .
C117 C 0.3830(5) -0.0789(3) 0.8486(3) 0.082(3) Uani 1 1 d . . .
C118 C 0.3977(5) -0.1124(3) 0.8734(3) 0.086(3) Uani 1 1 d . . .
C119 C 0.3927(5) -0.1870(3) 0.9020(4) 0.092(3) Uani 1 1 d . . .
C120 C 0.3902(5) -0.1648(3) 0.9405(4) 0.088(3) Uani 1 1 d . . .
C121 C 0.3069(7) -0.2470(4) 0.8753(5) 0.170(6) Uani 1 1 d . . .
H12A H 0.2775 -0.2372 0.8977 0.255 Uiso 1 1 calc R . .
H12B H 0.2992 -0.2754 0.8691 0.255 Uiso 1 1 calc R . .
H12C H 0.3015 -0.2318 0.8464 0.255 Uiso 1 1 calc R . .
C122 C 0.3293(8) -0.1552(4) 1.0235(5) 0.185(7) Uani 1 1 d . . .
H12D H 0.3412 -0.1270 1.0210 0.278 Uiso 1 1 calc R . .
H12E H 0.3264 -0.1624 1.0561 0.278 Uiso 1 1 calc R . .
H12F H 0.2888 -0.1594 1.0076 0.278 Uiso 1 1 calc R . .
C123 C 0.3115(5) -0.0246(3) 0.7303(3) 0.065(2) Uani 1 1 d . . .
C124 C 0.2867(4) 0.0233(2) 0.8238(3) 0.057(2) Uani 1 1 d . . .
O51 O 0.5015(11) 0.4707(9) 1.4925(17) 0.64(3) Uani 1 1 d . . .

loop_
_atom_site_aniso_label
_atom_site_aniso_U_11
_atom_site_aniso_U_22
_atom_site_aniso_U_33
_atom_site_aniso_U_23
_atom_site_aniso_U_13
_atom_site_aniso_U_12
Ti1 0.0796(12) 0.0588(9) 0.0630(10) 0.0049(8) -0.0086(9) 0.0065(8)
Ti2 0.0931(14) 0.0622(10) 0.0901(13) 0.0146(9) -0.0052(11) -0.0109(10)
Ti3 0.0558(10) 0.0661(10) 0.0742(11) 0.0098(8) 0.0028(8) 0.0009(8)
Ti4 0.0788(12) 0.0809(12) 0.0783(12) 0.0090(10) 0.0147(10) 0.0054(10)
Ti5 0.0602(10) 0.0575(9) 0.0617(10) 0.0020(8) -0.0052(8) 0.0055(8)
Ti6 0.0941(13) 0.0640(10) 0.0693(11) 0.0129(9) 0.0034(10) 0.0111(9)
Ti7 0.0672(11) 0.0638(10) 0.0648(10) 0.0032(8) 0.0072(8) 0.0083(8)
Ti8 0.0872(13) 0.0607(10) 0.0806(12) -0.0146(9) 0.0075(10) -0.0056(9)
Ti9 0.0613(10) 0.0616(9) 0.0642(10) -0.0059(8) -0.0018(8) -0.0014(8)
Ti10 0.0626(10) 0.0518(8) 0.0606(9) 0.0014(7) -0.0008(8) 0.0017(7)
Ti11 0.0764(12) 0.0627(10) 0.0672(11) -0.0027(8) -0.0074(9) -0.0012(9)
Ti12 0.0742(11) 0.0535(9) 0.0662(10) -0.0051(8) 0.0046(9) 0.0070(8)
O1 0.069(4) 0.053(3) 0.081(4) 0.004(3) -0.015(3) 0.001(3)
O2 0.068(4) 0.058(3) 0.068(4) 0.004(3) 0.008(3) 0.007(3)
O3 0.065(4) 0.052(3) 0.064(4) 0.002(3) -0.002(3) -0.004(3)
O4 0.104(5) 0.057(4) 0.065(4) 0.007(3) 0.002(4) -0.001(3)
O5 0.070(4) 0.070(4) 0.071(4) -0.016(3) -0.004(3) 0.001(3)
O6 0.081(5) 0.073(4) 0.086(5) -0.011(3) -0.004(4) 0.003(4)
O7 0.067(4) 0.061(4) 0.077(4) 0.004(3) -0.001(3) 0.017(3)
O8 0.081(5) 0.071(4) 0.094(5) 0.011(4) 0.025(4) 0.010(3)
O9 0.088(5) 0.094(5) 0.087(5) 0.009(4) -0.029(4) 0.011(4)
O10 0.128(6) 0.095(5) 0.061(4) -0.004(4) -0.005(4) -0.001(4)
O11 0.106(5) 0.057(4) 0.081(4) 0.012(3) -0.015(4) 0.006(3)
O12 0.070(4) 0.053(3) 0.065(4) 0.002(3) -0.003(3) 0.001(3)
O13 0.125(7) 0.123(6) 0.093(6) 0.022(5) 0.039(5) -0.024(5)
O14 0.126(6) 0.059(4) 0.148(7) 0.013(4) -0.009(5) -0.021(4)
O15 0.063(4) 0.104(5) 0.110(5) 0.015(4) 0.017(4) 0.011(4)
O16 0.070(4) 0.071(4) 0.087(4) 0.010(3) -0.013(3) -0.016(3)
O17 0.057(3) 0.065(3) 0.062(3) 0.009(3) -0.005(3) 0.000(3)
O18 0.089(5) 0.072(4) 0.093(5) 0.016(4) 0.021(4) 0.000(4)
O19 0.071(4) 0.057(3) 0.059(3) 0.012(3) 0.009(3) 0.006(3)
O20 0.087(4) 0.075(4) 0.063(4) -0.004(3) -0.012(3) 0.000(3)
O21 0.134(6) 0.064(4) 0.107(5) 0.019(4) 0.004(5) 0.014(4)
O22 0.131(6) 0.102(5) 0.078(5) 0.020(4) -0.018(4) 0.019(5)
O23 0.062(4) 0.061(3) 0.073(4) 0.008(3) -0.004(3) 0.015(3)
O24 0.108(6) 0.087(5) 0.138(7) 0.015(5) -0.008(5) -0.008(4)
O25 0.142(7) 0.116(6) 0.104(6) 0.020(5) 0.063(5) 0.025(5)
O26 0.065(4) 0.059(3) 0.081(4) -0.001(3) 0.008(3) 0.000(3)
O27 0.065(4) 0.056(3) 0.073(4) 0.007(3) -0.002(3) 0.002(3)
O28 0.069(4) 0.048(3) 0.061(3) 0.005(3) 0.007(3) -0.005(3)
O29 0.096(5) 0.053(3) 0.065(4) 0.003(3) 0.015(3) -0.005(3)
O30 0.088(5) 0.058(4) 0.076(4) 0.003(3) 0.006(4) -0.012(3)
O31 0.076(4) 0.073(4) 0.061(4) 0.005(3) 0.005(3) 0.000(3)
O32 0.061(4) 0.060(3) 0.071(4) 0.004(3) -0.006(3) 0.013(3)
O33 0.095(5) 0.065(4) 0.067(4) -0.007(3) -0.013(3) 0.016(3)
O34 0.097(5) 0.088(4) 0.064(4) 0.010(3) 0.002(4) 0.013(4)
O35 0.080(5) 0.085(4) 0.070(4) 0.008(3) 0.006(3) 0.015(4)
O36 0.080(4) 0.060(4) 0.086(4) -0.014(3) 0.013(3) 0.013(3)
O37 0.067(4) 0.054(3) 0.063(3) -0.005(3) 0.006(3) 0.004(3)
O38 0.117(6) 0.052(4) 0.124(6) -0.019(4) 0.002(5) -0.004(4)
O39 0.108(6) 0.098(5) 0.088(5) -0.021(4) 0.000(4) -0.006(4)
O40 0.071(4) 0.073(4) 0.079(4) -0.010(3) 0.020(3) -0.016(3)
O41 0.081(5) 0.104(5) 0.078(4) 0.002(4) -0.018(4) -0.006(4)
O42 0.067(4) 0.060(3) 0.060(3) -0.004(3) -0.002(3) -0.002(3)
O43 0.075(4) 0.064(4) 0.067(4) -0.003(3) 0.000(3) 0.020(3)
O44 0.086(5) 0.083(5) 0.187(8) 0.001(5) 0.019(5) -0.009(4)
O45 0.068(4) 0.074(4) 0.063(4) 0.002(3) 0.009(3) -0.014(3)
O46 0.070(4) 0.053(3) 0.047(3) 0.005(2) 0.003(3) 0.005(3)
O47 0.088(4) 0.058(3) 0.076(4) -0.006(3) -0.001(3) 0.005(3)
O48 0.151(7) 0.095(5) 0.063(4) -0.003(4) -0.026(4) 0.025(5)
O49 0.102(5) 0.059(4) 0.089(5) -0.001(3) 0.001(4) 0.016(3)
O50 0.078(4) 0.090(5) 0.085(4) -0.013(4) 0.029(4) 0.004(4)
S1 0.133(2) 0.0595(14) 0.0658(16) -0.0014(12) -0.0097(16) -0.0165(15)
S2 0.116(2) 0.0623(14) 0.0718(16) 0.0003(12) 0.0052(15) -0.0222(15)
S3 0.154(3) 0.0631(15) 0.0734(17) -0.0025(13) -0.0087(18) -0.0128(17)
S4 0.144(3) 0.0644(15) 0.0801(18) -0.0005(13) 0.0029(18) -0.0239(17)
S5 0.190(4) 0.100(2) 0.098(2) -0.0340(19) 0.014(2) -0.038(2)
S6 0.156(3) 0.0630(16) 0.124(3) -0.0061(17) -0.016(2) -0.0169(18)
S7 0.158(3) 0.0906(19) 0.0784(18) 0.0054(15) 0.0022(19) 0.066(2)
S8 0.102(2) 0.0852(18) 0.0923(19) -0.0046(15) 0.0133(16) 0.0325(16)
S9 0.211(4) 0.102(2) 0.101(2) 0.0072(19) 0.017(2) 0.078(3)
S10 0.121(2) 0.100(2) 0.097(2) -0.0149(17) 0.0096(19) 0.0318(19)
S11 0.238(6) 0.115(3) 0.255(6) -0.030(3) 0.113(5) -0.006(4)
S12 0.205(5) 0.160(4) 0.136(3) -0.066(3) 0.040(3) 0.005(3)
S13 0.0908(18) 0.0602(14) 0.0807(17) 0.0084(12) 0.0238(14) -0.0095(13)
S14 0.104(2) 0.0556(13) 0.0726(16) 0.0001(12) 0.0057(14) -0.0180(13)
S15 0.120(2) 0.0769(17) 0.0891(19) 0.0187(15) 0.0198(17) -0.0056(16)
S16 0.145(3) 0.0589(15) 0.0902(19) 0.0097(14) 0.0014(19) -0.0232(16)
S17 0.239(5) 0.112(3) 0.111(3) 0.053(2) 0.019(3) 0.009(3)
S18 0.173(4) 0.0662(18) 0.176(4) 0.023(2) 0.011(3) -0.004(2)
S19 0.142(3) 0.0835(18) 0.0746(17) 0.0121(14) 0.0165(17) 0.0491(18)
S20 0.109(2) 0.0737(16) 0.0688(16) 0.0080(13) -0.0104(15) 0.0258(15)
S21 0.144(3) 0.0807(18) 0.091(2) 0.0079(15) 0.0094(19) 0.0446(18)
S22 0.154(3) 0.0790(18) 0.0789(19) 0.0155(15) -0.0001(18) 0.0282(19)
S23 0.137(3) 0.0761(19) 0.158(3) 0.015(2) -0.009(3) 0.0169(19)
S24 0.199(4) 0.128(3) 0.116(3) 0.052(2) 0.044(3) 0.061(3)
C1 0.088(7) 0.049(5) 0.070(6) -0.009(4) -0.003(5) 0.006(5)
C2 0.069(6) 0.054(5) 0.078(6) -0.003(5) 0.000(5) -0.007(4)
C3 0.096(7) 0.065(6) 0.067(6) -0.002(5) -0.009(5) -0.017(5)
C4 0.112(8) 0.086(7) 0.058(6) -0.002(5) -0.014(6) -0.016(6)
C5 0.107(8) 0.066(6) 0.085(7) -0.012(6) -0.014(6) -0.006(6)
C6 0.124(9) 0.060(6) 0.104(8) -0.006(6) -0.024(7) -0.012(6)
C7 0.178(14) 0.116(10) 0.140(11) -0.019(9) 0.036(10) -0.021(10)
C8 0.174(14) 0.124(11) 0.171(14) -0.009(10) -0.039(11) 0.047(10)
C9 0.069(6) 0.058(5) 0.058(5) 0.004(4) -0.006(5) 0.002(5)
C10 0.055(5) 0.063(6) 0.069(6) -0.014(5) 0.000(5) 0.003(5)
C11 0.083(7) 0.058(5) 0.065(6) 0.003(5) -0.008(5) 0.013(5)
C12 0.066(6) 0.079(6) 0.073(6) -0.017(5) -0.004(5) 0.015(5)
C13 0.113(9) 0.089(7) 0.073(7) -0.008(6) -0.012(6) 0.051(7)
C14 0.112(9) 0.096(8) 0.083(7) 0.001(6) -0.005(6) 0.043(7)
C15 0.141(11) 0.082(8) 0.136(11) -0.031(8) 0.041(9) 0.035(8)
C16 0.130(11) 0.115(10) 0.095(9) -0.027(8) 0.013(8) 0.010(8)
C17 0.122(15) 0.159(17) 0.67(5) -0.07(2) 0.10(2) -0.026(13)
C18 0.35(4) 0.53(5) 0.34(4) -0.24(4) 0.14(3) -0.13(4)
C19 0.075(7) 0.059(6) 0.063(6) 0.005(5) 0.002(5) 0.025(5)
C20 0.067(6) 0.055(5) 0.088(7) -0.005(5) -0.004(6) 0.011(5)
C21 0.123(10) 0.224(13) 0.196(13) 0.007(12) -0.066(10) -0.016(11)
C22 0.21(2) 0.27(2) 0.38(3) -0.03(2) -0.05(2) -0.031(19)
C23 0.140(18) 0.60(6) 0.32(3) 0.10(4) -0.07(2) -0.01(3)
C24 0.259(15) 0.156(12) 0.117(11) -0.014(10) 0.012(11) 0.009(12)
C25 0.68(7) 0.15(2) 0.35(4) -0.05(2) 0.02(4) 0.09(3)
C26 0.66(6) 0.33(3) 0.127(18) 0.03(2) 0.01(3) -0.06(4)
C27 0.224(17) 0.123(11) 0.117(11) 0.061(10) -0.022(12) 0.022(11)
C28 0.171(15) 0.131(12) 0.195(16) 0.018(11) 0.000(12) 0.089(11)
C29 0.37(2) 0.29(2) 0.180(15) 0.128(17) 0.005(18) 0.158(18)
C30 0.209(16) 0.241(15) 0.185(15) 0.027(15) 0.065(12) 0.009(14)
C31 0.51(5) 0.40(4) 0.38(4) 0.03(3) 0.19(4) 0.30(4)
C32 0.53(5) 0.66(6) 0.19(2) 0.04(3) 0.07(3) -0.48(5)
C33 0.206(12) 0.076(8) 0.265(14) -0.009(9) 0.041(12) 0.015(9)
C34 0.257(19) 0.198(18) 0.35(2) -0.104(18) -0.02(2) 0.023(16)
C35 0.34(2) 0.098(11) 0.37(2) -0.008(13) 0.11(2) -0.024(14)
C36 0.132(17) 0.30(3) 0.28(2) -0.097(18) 0.026(16) 0.067(17)
C37 0.117(17) 0.26(3) 0.75(7) -0.12(3) 0.11(3) 0.016(17)
C38 0.22(2) 0.35(3) 0.27(2) -0.168(19) 0.010(17) 0.102(19)
C39 0.133(12) 0.141(11) 0.119(11) 0.015(9) -0.042(9) -0.068(10)
C40 0.28(2) 0.207(17) 0.115(12) 0.003(12) -0.034(14) -0.121(16)
C41 0.123(13) 0.122(12) 0.47(3) 0.003(16) -0.178(18) 0.002(10)
C42 0.243(18) 0.121(11) 0.164(15) 0.040(11) 0.076(14) -0.057(12)
C43 0.39(3) 0.198(17) 0.24(2) 0.054(16) 0.152(19) -0.068(18)
C44 0.217(19) 0.145(14) 0.24(2) 0.022(14) -0.044(16) -0.077(13)
C45 0.166(15) 0.153(13) 0.128(12) -0.067(10) -0.051(11) -0.002(11)
C46 0.21(2) 0.42(3) 0.198(19) -0.17(2) -0.127(16) 0.11(2)
C47 0.28(3) 0.32(3) 0.22(2) -0.16(2) -0.051(18) 0.09(2)
C48 0.43(3) 0.102(12) 0.163(17) -0.002(12) 0.05(2) 0.089(16)
C49 0.28(2) 0.116(12) 0.199(19) -0.045(13) -0.005(17) 0.004(13)
C50 0.39(3) 0.116(12) 0.198(17) 0.082(12) 0.082(18) 0.107(15)
C51 0.214(19) 0.208(16) 0.100(12) 0.030(11) -0.059(12) 0.080(15)
C52 0.19(2) 0.53(5) 0.31(3) 0.20(3) -0.10(2) 0.06(3)
C53 0.70(6) 0.34(3) 0.079(13) 0.025(16) -0.03(2) 0.27(4)
C54 0.078(8) 0.114(9) 0.135(11) -0.001(8) 0.018(8) 0.037(7)
C55 0.137(11) 0.110(9) 0.116(10) -0.018(8) 0.020(8) 0.031(8)
C56 0.115(12) 0.182(15) 0.236(19) -0.064(14) 0.008(12) 0.001(11)
C57 0.221(18) 0.30(2) 0.32(2) -0.235(19) -0.204(17) 0.182(16)
C58 0.177(17) 0.30(3) 0.26(2) -0.13(2) -0.044(16) 0.103(17)
C59 0.26(2) 0.35(3) 0.34(2) -0.20(2) -0.206(18) 0.198(19)
C60 0.38(3) 0.167(17) 0.23(2) -0.011(15) 0.240(19) 0.036(19)
C61 0.37(3) 0.23(2) 0.32(2) 0.034(17) 0.27(2) 0.053(19)
C62 0.37(3) 0.21(2) 0.27(3) 0.03(2) 0.17(2) 0.13(2)
C63 0.241(17) 0.197(16) 0.094(10) 0.015(10) 0.061(11) -0.052(14)
C64 0.238(18) 0.230(18) 0.151(13) -0.014(12) 0.089(13) -0.024(15)
C65 0.65(5) 0.144(16) 0.23(2) 0.005(15) 0.24(3) -0.10(2)
C66 0.082(9) 0.160(13) 0.119(10) 0.007(9) -0.031(8) 0.015(9)
C67 0.093(10) 0.157(12) 0.203(15) 0.002(11) -0.036(10) 0.047(9)
C68 0.140(13) 0.129(12) 0.221(17) -0.053(12) -0.019(12) -0.003(10)
C69 0.224(16) 0.124(10) 0.129(12) 0.007(9) 0.067(11) 0.099(11)
C70 0.193(15) 0.118(10) 0.158(13) 0.054(9) 0.024(11) 0.086(10)
C71 0.33(2) 0.270(19) 0.179(16) 0.026(15) 0.094(16) 0.193(17)
C72 0.37(3) 0.086(11) 0.22(2) 0.017(12) 0.01(2) -0.059(14)
C73 0.42(3) 0.171(17) 0.28(2) 0.076(17) 0.10(2) 0.008(19)
C74 0.37(3) 0.162(17) 0.33(3) -0.126(19) 0.00(2) -0.098(19)
C75 0.170(13) 0.160(13) 0.141(13) -0.016(11) -0.014(13) 0.004(12)
C76 0.158(13) 0.275(19) 0.147(13) -0.014(13) -0.034(11) -0.037(14)
C77 0.24(2) 0.34(3) 0.104(12) -0.015(14) 0.068(13) 0.033(19)
C78 0.088(9) 0.097(8) 0.133(11) 0.002(8) 0.028(8) -0.008(7)
C79 0.193(14) 0.124(10) 0.106(10) -0.002(8) 0.063(10) -0.048(10)
C80 0.106(12) 0.140(13) 0.31(2) 0.015(14) 0.020(13) -0.017(10)
C81 0.186(18) 0.203(19) 0.210(18) 0.056(15) -0.141(15) 0.013(15)
C82 0.110(13) 0.42(3) 0.24(2) 0.06(2) -0.061(14) 0.092(18)
C83 0.39(4) 0.19(2) 0.24(2) 0.101(18) -0.15(2) -0.05(2)
C84 0.093(8) 0.090(8) 0.121(10) -0.007(7) -0.040(7) 0.014(7)
C85 0.215(15) 0.134(11) 0.068(8) 0.024(7) -0.001(9) 0.058(10)
C86 0.102(10) 0.119(10) 0.228(16) -0.040(10) -0.069(10) 0.024(8)
C87 0.096(9) 0.144(11) 0.283(15) 0.016(12) 0.050(11) 0.010(9)
C88 0.24(3) 0.36(4) 0.29(3) 0.10(3) 0.08(2) -0.03(2)
C89 0.135(17) 0.43(4) 0.46(4) -0.25(4) 0.10(2) -0.02(2)
C90 0.109(9) 0.116(9) 0.090(8) 0.012(7) 0.025(7) -0.017(8)
C91 0.087(10) 0.268(19) 0.172(14) 0.056(13) 0.033(9) -0.068(11)
C92 0.130(11) 0.194(14) 0.149(12) 0.112(11) -0.007(9) 0.018(10)
C93 0.192(15) 0.078(8) 0.131(11) -0.048(8) -0.004(11) -0.039(9)
C94 0.145(12) 0.097(9) 0.208(15) -0.033(10) 0.027(11) -0.056(9)
C95 0.23(2) 0.24(2) 0.219(19) -0.165(17) 0.093(16) -0.091(16)
C96 0.26(3) 0.27(2) 0.101(14) 0.061(15) 0.008(16) -0.05(2)
C97 0.37(4) 0.55(5) 0.103(15) 0.11(2) -0.053(19) 0.01(3)
C98 0.24(2) 0.24(2) 0.21(2) -0.018(16) 0.009(19) -0.009(19)
C99 0.30(2) 0.049(7) 0.158(14) 0.014(8) 0.036(14) 0.042(10)
C100 0.37(3) 0.068(8) 0.223(18) 0.001(10) 0.073(18) 0.075(13)
C101 0.29(2) 0.167(15) 0.180(17) 0.099(13) 0.075(16) 0.060(15)
C102 0.121(14) 0.29(2) 0.163(17) -0.079(16) 0.048(13) 0.005(15)
C103 0.118(15) 0.48(4) 0.24(2) -0.10(2) 0.003(16) 0.06(2)
C104 0.157(18) 0.95(8) 0.125(16) -0.17(3) 0.003(14) 0.10(3)
C105 0.059(5) 0.062(5) 0.062(5) 0.013(4) -0.001(4) -0.009(4)
C106 0.072(6) 0.057(5) 0.063(6) 0.000(4) 0.006(5) -0.001(4)
C107 0.073(6) 0.061(5) 0.075(6) 0.006(5) -0.006(5) -0.019(5)
C108 0.076(6) 0.071(6) 0.080(6) 0.012(5) -0.004(5) -0.010(5)
C109 0.107(8) 0.068(6) 0.084(7) 0.027(6) 0.004(6) -0.016(6)
C110 0.134(10) 0.065(6) 0.099(8) 0.021(6) 0.009(8) 0.002(7)
C111 0.50(4) 0.22(2) 0.18(2) 0.026(18) 0.05(2) -0.08(3)
C112 0.087(11) 0.137(13) 0.50(3) 0.110(17) 0.001(16) 0.012(9)
C113 0.060(6) 0.053(5) 0.057(5) 0.005(4) 0.003(5) -0.004(5)
C114 0.065(6) 0.063(6) 0.058(5) 0.006(5) -0.010(5) -0.009(5)
C115 0.090(7) 0.060(5) 0.067(6) 0.016(5) 0.005(5) 0.018(5)
C116 0.070(6) 0.058(5) 0.069(6) 0.006(5) 0.006(5) 0.005(5)
C117 0.097(8) 0.083(7) 0.067(6) 0.008(5) -0.009(5) 0.025(6)
C118 0.101(8) 0.082(7) 0.075(7) 0.017(5) 0.011(6) 0.027(6)
C119 0.109(9) 0.066(6) 0.102(8) 0.008(6) 0.009(7) 0.032(6)
C120 0.097(8) 0.074(7) 0.093(8) 0.028(6) 0.003(6) 0.022(6)
C121 0.189(16) 0.132(12) 0.188(15) -0.009(11) -0.024(13) 0.002(11)
C122 0.28(2) 0.137(12) 0.142(13) 0.027(10) 0.066(13) 0.038(13)
C123 0.074(7) 0.057(5) 0.066(6) 0.004(5) 0.008(5) 0.010(5)
C124 0.064(6) 0.043(4) 0.063(6) 0.009(4) 0.002(5) 0.009(4)
O51 0.221(18) 0.52(5) 1.20(9) -0.29(6) 0.23(3) -0.04(3)

loop_
_atom_type_symbol
_atom_type_description
_atom_type_scat_dispersion_real
_atom_type_scat_dispersion_imag
_atom_type_scat_source
C C 0.0033 0.0016 'International Tables Vol C Tables 4.2.6.8 and 6.1.1.4'
H H 0.0000 0.0000 'International Tables Vol C Tables 4.2.6.8 and 6.1.1.4'
O O 0.0106 0.0060 'International Tables Vol C Tables 4.2.6.8 and 6.1.1.4'
Ti Ti 0.2776 0.4457 'International Tables Vol C Tables 4.2.6.8 and 6.1.1.4'
S S 0.1246 0.1234 'International Tables Vol C Tables 4.2.6.8 and 6.1.1.4'

loop_
_geom_angle_atom_site_label_1
_geom_angle_atom_site_label_2
_geom_angle_atom_site_label_3
_geom_angle
_geom_angle_site_symmetry_1
_geom_angle_site_symmetry_3
O10 Ti1 O9 95.9(3) . .
O10 Ti1 O12 96.9(3) . .
O9 Ti1 O12 167.0(3) . .
O10 Ti1 O11 98.5(3) . .
O9 Ti1 O11 103.7(3) . .
O12 Ti1 O11 76.2(2) . .
O10 Ti1 O1 93.4(3) . .
O9 Ti1 O1 92.1(3) . .
O12 Ti1 O1 85.2(2) . .
O11 Ti1 O1 159.0(2) . .
O10 Ti1 O5 176.3(3) . .
O9 Ti1 O5 84.2(3) . .
O12 Ti1 O5 82.8(2) . .
O11 Ti1 O5 85.1(2) . .
O1 Ti1 O5 82.8(2) . .
O10 Ti1 Ti2 103.0(2) . .
O9 Ti1 Ti2 139.2(2) . .
O12 Ti1 Ti2 38.18(15) . .
O11 Ti1 Ti2 38.27(18) . .
O1 Ti1 Ti2 121.95(17) . .
O5 Ti1 Ti2 79.13(17) . .
O13 Ti2 O14 97.2(4) . .
O13 Ti2 O11 95.2(3) . .
O14 Ti2 O11 104.8(3) . .
O13 Ti2 O12 97.7(3) . .
O14 Ti2 O12 165.0(3) . .
O11 Ti2 O12 75.3(2) . .
O13 Ti2 O16 96.4(3) . .
O14 Ti2 O16 102.7(3) . .
O11 Ti2 O16 148.5(2) . .
O12 Ti2 O16 74.1(2) . .
O13 Ti2 O6 178.2(4) . .
O14 Ti2 O6 82.7(3) . .
O11 Ti2 O6 83.1(3) . .
O12 Ti2 O6 82.5(2) . .
O16 Ti2 O6 85.4(2) . .
O13 Ti2 Ti3 96.7(3) . .
O14 Ti2 Ti3 140.8(3) . .
O11 Ti2 Ti3 110.20(17) . .
O12 Ti2 Ti3 34.94(15) . .
O16 Ti2 Ti3 39.25(17) . .
O6 Ti2 Ti3 84.51(17) . .
O13 Ti2 Ti1 101.2(3) . .
O14 Ti2 Ti1 139.4(3) . .
O11 Ti2 Ti1 38.05(16) . .
O12 Ti2 Ti1 37.52(16) . .
O16 Ti2 Ti1 110.68(17) . .
O6 Ti2 Ti1 77.80(18) . .
Ti3 Ti2 Ti1 72.19(5) . .
O15 Ti3 O17 113.0(3) . .
O15 Ti3 O12 120.9(3) . .
O17 Ti3 O12 125.9(2) . .
O15 Ti3 O16 101.3(3) . .
O17 Ti3 O16 97.6(3) . .
O12 Ti3 O16 77.6(2) . .
O15 Ti3 O2 90.8(3) . .
O17 Ti3 O2 90.2(2) . .
O12 Ti3 O2 84.4(2) . .
O16 Ti3 O2 161.7(2) . .
O15 Ti3 Ti2 115.0(2) . .
O17 Ti3 Ti2 119.82(18) . .
O12 Ti3 Ti2 38.12(16) . .
O16 Ti3 Ti2 39.59(17) . .
O2 Ti3 Ti2 122.51(17) . .
O24 Ti4 O25 114.8(4) . .
O24 Ti4 O19 119.9(3) . .
O25 Ti4 O19 125.0(3) . .
O24 Ti4 O18 100.0(3) . .
O25 Ti4 O18 98.2(3) . .
O19 Ti4 O18 78.5(2) . .
O24 Ti4 O8 89.5(3) . .
O25 Ti4 O8 89.6(3) . .
O19 Ti4 O8 85.4(2) . .
O18 Ti4 O8 163.9(3) . .
O24 Ti4 Ti6 113.2(3) . .
O25 Ti4 Ti6 120.4(3) . .
O19 Ti4 Ti6 38.62(16) . .
O18 Ti4 Ti6 40.07(18) . .
O8 Ti4 Ti6 124.00(19) . .
O20 Ti5 O17 97.9(3) . .
O20 Ti5 O19 94.7(3) . .
O17 Ti5 O19 167.4(2) . .
O20 Ti5 O23 98.8(3) . .
O17 Ti5 O23 101.4(2) . .
O19 Ti5 O23 76.2(2) . .
O20 Ti5 O7 93.6(3) . .
O17 Ti5 O7 92.1(2) . .
O19 Ti5 O7 87.4(2) . .
O23 Ti5 O7 160.1(2) . .
O20 Ti5 O3 174.2(3) . .
O17 Ti5 O3 84.9(2) . .
O19 Ti5 O3 82.6(2) . .
O23 Ti5 O3 85.6(2) . .
O7 Ti5 O3 81.1(2) . .
O20 Ti5 Ti6 102.7(2) . .
O17 Ti5 Ti6 136.85(18) . .
O19 Ti5 Ti6 38.18(15) . .
O23 Ti5 Ti6 38.42(16) . .
O7 Ti5 Ti6 123.47(18) . .
O3 Ti5 Ti6 78.35(15) . .
O21 Ti6 O22 95.5(3) . .
O21 Ti6 O23 105.0(3) . .
O22 Ti6 O23 98.1(3) . .
O21 Ti6 O19 168.7(3) . .
O22 Ti6 O19 95.5(3) . .
O23 Ti6 O19 75.8(2) . .
O21 Ti6 O18 101.2(3) . .
O22 Ti6 O18 99.3(3) . .
O23 Ti6 O18 146.8(2) . .
O19 Ti6 O18 74.6(2) . .
O21 Ti6 O4 83.3(3) . .
O22 Ti6 O4 178.3(3) . .
O23 Ti6 O4 81.1(2) . .
O19 Ti6 O4 85.7(2) . .
O18 Ti6 O4 82.1(3) . .
O21 Ti6 Ti4 138.5(3) . .
O22 Ti6 Ti4 101.9(2) . .
O23 Ti6 Ti4 109.37(16) . .
O19 Ti6 Ti4 35.62(15) . .
O18 Ti6 Ti4 39.15(17) . .
O4 Ti6 Ti4 79.81(16) . .
O21 Ti6 Ti5 140.8(2) . .
O22 Ti6 Ti5 102.7(2) . .
O23 Ti6 Ti5 38.61(15) . .
O19 Ti6 Ti5 37.53(15) . .
O18 Ti6 Ti5 109.55(18) . .
O4 Ti6 Ti5 77.59(15) . .
Ti4 Ti6 Ti5 70.92(5) . .
O35 Ti7 O34 95.6(3) . .
O35 Ti7 O37 165.1(3) . .
O34 Ti7 O37 99.3(3) . .
O35 Ti7 O36 101.6(3) . .
O34 Ti7 O36 98.7(3) . .
O37 Ti7 O36 77.1(2) . .
O35 Ti7 O26 92.5(3) . .
O34 Ti7 O26 93.5(3) . .
O37 Ti7 O26 85.7(2) . .
O36 Ti7 O26 160.3(2) . .
O35 Ti7 O31 81.4(2) . .
O34 Ti7 O31 174.9(3) . .
O37 Ti7 O31 83.6(2) . .
O36 Ti7 O31 86.0(2) . .
O26 Ti7 O31 82.5(2) . .
O35 Ti7 Ti8 136.4(2) . .
O34 Ti7 Ti8 106.0(2) . .
O37 Ti7 Ti8 38.67(15) . .
O36 Ti7 Ti8 38.83(17) . .
O26 Ti7 Ti8 122.55(17) . .
O31 Ti7 Ti8 78.89(17) . .
O38 Ti8 O39 96.3(3) . .
O38 Ti8 O40 103.2(3) . .
O39 Ti8 O40 96.9(3) . .
O38 Ti8 O36 105.0(3) . .
O39 Ti8 O36 96.3(3) . .
O40 Ti8 O36 147.3(2) . .
O38 Ti8 O37 168.0(3) . .
O39 Ti8 O37 95.7(3) . .
O40 Ti8 O37 74.4(2) . .
O36 Ti8 O37 74.6(2) . .
O38 Ti8 O30 83.1(3) . .
O39 Ti8 O30 178.3(3) . .
O40 Ti8 O30 84.8(2) . .
O36 Ti8 O30 82.3(2) . .
O37 Ti8 O30 85.0(2) . .
O38 Ti8 Ti9 141.1(2) . .
O39 Ti8 Ti9 96.7(2) . .
O40 Ti8 Ti9 38.89(16) . .
O36 Ti8 Ti9 109.76(16) . .
O37 Ti8 Ti9 35.56(15) . .
O30 Ti8 Ti9 84.71(16) . .
O38 Ti8 Ti7 139.9(2) . .
O39 Ti8 Ti7 101.9(2) . .
O40 Ti8 Ti7 109.71(17) . .
O36 Ti8 Ti7 38.03(15) . .
O37 Ti8 Ti7 36.98(15) . .
O30 Ti8 Ti7 77.73(17) . .
Ti9 Ti8 Ti7 71.74(5) . .
O41 Ti9 O42 111.8(3) . .
O41 Ti9 O37 120.1(3) . .
O42 Ti9 O37 127.9(2) . .
O41 Ti9 O40 100.6(3) . .
O42 Ti9 O40 97.0(2) . .
O37 Ti9 O40 78.5(2) . .
O41 Ti9 O27 91.9(3) . .
O42 Ti9 O27 90.3(2) . .
O37 Ti9 O27 84.0(2) . .
O40 Ti9 O27 162.0(2) . .
O41 Ti9 Ti8 115.1(2) . .
O42 Ti9 Ti8 119.51(18) . .
O37 Ti9 Ti8 39.13(16) . .
O40 Ti9 Ti8 39.38(17) . .
O27 Ti9 Ti8 123.13(17) . .
O45 Ti10 O42 99.3(2) . .
O45 Ti10 O46 93.9(2) . .
O42 Ti10 O46 166.7(2) . .
O45 Ti10 O43 98.3(3) . .
O42 Ti10 O43 100.8(2) . .
O46 Ti10 O43 76.5(2) . .
O45 Ti10 O32 93.7(2) . .
O42 Ti10 O32 92.6(2) . .
O46 Ti10 O32 87.1(2) . .
O43 Ti10 O32 160.3(2) . .
O45 Ti10 O28 174.0(3) . .
O42 Ti10 O28 83.8(2) . .
O46 Ti10 O28 83.0(2) . .
O43 Ti10 O28 86.0(2) . .
O32 Ti10 O28 81.1(2) . .
O45 Ti10 Ti12 102.46(19) . .
O42 Ti10 Ti12 135.88(17) . .
O46 Ti10 Ti12 38.56(14) . .
O43 Ti10 Ti12 38.45(17) . .
O32 Ti10 Ti12 123.38(17) . .
O28 Ti10 Ti12 78.37(15) . .
O44 Ti11 O48 112.9(4) . .
O44 Ti11 O46 121.2(3) . .
O48 Ti11 O46 125.7(3) . .
O44 Ti11 O47 99.5(3) . .
O48 Ti11 O47 97.3(3) . .
O46 Ti11 O47 77.9(2) . .
O44 Ti11 O33 91.1(3) . .
O48 Ti11 O33 89.8(3) . .
O46 Ti11 O33 86.0(2) . .
O47 Ti11 O33 163.7(3) . .
O44 Ti11 Ti12 111.6(3) . .
O48 Ti11 Ti12 121.7(3) . .
O46 Ti11 Ti12 38.95(15) . .
O47 Ti11 Ti12 39.46(17) . .
O33 Ti11 Ti12 124.78(18) . .
O50 Ti12 O49 96.7(3) . .
O50 Ti12 O47 98.5(3) . .
O49 Ti12 O47 102.4(3) . .
O50 Ti12 O43 97.4(3) . .
O49 Ti12 O43 104.4(3) . .
O47 Ti12 O43 146.8(2) . .
O50 Ti12 O46 95.9(3) . .
O49 Ti12 O46 167.3(3) . .
O47 Ti12 O46 74.1(2) . .
O43 Ti12 O46 75.5(2) . .
O50 Ti12 O29 178.4(3) . .
O49 Ti12 O29 82.2(3) . .
O47 Ti12 O29 82.9(2) . .
O43 Ti12 O29 81.8(2) . .
O46 Ti12 O29 85.2(2) . .
O50 Ti12 Ti11 103.4(2) . .
O49 Ti12 Ti11 138.5(2) . .
O47 Ti12 Ti11 39.34(16) . .
O43 Ti12 Ti11 108.40(16) . .
O46 Ti12 Ti11 35.23(15) . .
O29 Ti12 Ti11 78.17(16) . .
O50 Ti12 Ti10 103.0(2) . .
O49 Ti12 Ti10 139.1(2) . .
O47 Ti12 Ti10 109.55(16) . .
O43 Ti12 Ti10 38.12(15) . .
O46 Ti12 Ti10 37.80(14) . .
O29 Ti12 Ti10 77.20(15) . .
Ti11 Ti12 Ti10 70.43(5) . .
C9 O1 Ti1 133.5(6) . .
C9 O2 Ti3 132.0(5) . .
C10 O3 Ti5 129.8(5) . .
C10 O4 Ti6 125.8(5) . .
C19 O5 Ti1 125.9(6) . .
C19 O6 Ti2 126.7(6) . .
C20 O7 Ti5 134.5(6) . .
C20 O8 Ti4 131.6(6) . .
C21 O9 Ti1 144.4(8) . .
C24 O10 Ti1 145.1(10) . .
C27 O11 Ti1 127.8(8) . .
C27 O11 Ti2 128.5(8) . .
Ti1 O11 Ti2 103.7(3) . .
Ti3 O12 Ti1 147.5(3) . .
Ti3 O12 Ti2 106.9(3) . .
Ti1 O12 Ti2 104.3(2) . .
C30 O13 Ti2 178.6(17) . .
C33 O14 Ti2 153.9(9) . .
C36 O15 Ti3 162.7(12) . .
C39 O16 Ti3 133.6(7) . .
C39 O16 Ti2 125.2(7) . .
Ti3 O16 Ti2 101.2(3) . .
Ti3 O17 Ti5 156.6(3) . .
C42 O18 Ti4 132.5(9) . .
C42 O18 Ti6 125.8(8) . .
Ti4 O18 Ti6 100.8(3) . .
Ti4 O19 Ti5 140.2(3) . .
Ti4 O19 Ti6 105.8(2) . .
Ti5 O19 Ti6 104.3(2) . .
C45 O20 Ti5 145.7(8) . .
C48 O21 Ti6 166.1(11) . .
C51 O22 Ti6 139.4(9) . .
C54 O23 Ti6 125.7(6) . .
C54 O23 Ti5 131.2(6) . .
Ti6 O23 Ti5 103.0(2) . .
C57 O24 Ti4 160.1(10) . .
C60 O25 Ti4 152.3(13) . .
C113 O26 Ti7 133.2(6) . .
C113 O27 Ti9 131.8(5) . .
C114 O28 Ti10 128.4(6) . .
C114 O29 Ti12 126.8(5) . .
C123 O30 Ti8 127.2(6) . .
C123 O31 Ti7 124.7(6) . .
C124 O32 Ti10 135.1(5) . .
C124 O33 Ti11 132.3(5) . .
C63 O34 Ti7 132.4(8) . .
C66 O35 Ti7 146.9(7) . .
C69 O36 Ti7 130.9(8) . .
C69 O36 Ti8 126.0(8) . .
Ti7 O36 Ti8 103.1(2) . .
Ti9 O37 Ti7 146.5(3) . .
Ti9 O37 Ti8 105.3(2) . .
Ti7 O37 Ti8 104.3(2) . .
C72 O38 Ti8 168.0(12) . .
C75 O39 Ti8 146.6(8) . .
C78 O40 Ti9 132.1(6) . .
C78 O40 Ti8 125.8(6) . .
Ti9 O40 Ti8 101.7(3) . .
C81 O41 Ti9 161.1(11) . .
Ti9 O42 Ti10 157.6(3) . .
C84 O43 Ti10 133.4(5) . .
C84 O43 Ti12 123.1(5) . .
Ti10 O43 Ti12 103.4(3) . .
C87 O44 Ti11 154.8(9) . .
C90 O45 Ti10 146.0(6) . .
Ti11 O46 Ti10 139.2(3) . .
Ti11 O46 Ti12 105.8(2) . .
Ti10 O46 Ti12 103.6(2) . .
C93 O47 Ti11 127.4(7) . .
C93 O47 Ti12 130.8(7) . .
Ti11 O47 Ti12 101.2(2) . .
C96 O48 Ti11 153.9(12) . .
C99 O49 Ti12 157.4(9) . .
C102 O50 Ti12 142.0(10) . .
C1 S1 C3 94.2(4) . .
C3 S2 C2 93.8(4) . .
C5 S3 C4 95.3(5) . .
C4 S4 C6 95.0(5) . .
C7 S5 C5 104.2(6) . .
C6 S6 C8 101.7(6) . .
C11 S7 C13 95.0(5) . .
C13 S8 C12 92.7(5) . .
C14 S9 C15 93.0(6) . .
C14 S10 C16 94.4(6) . .
C17 S11 C15 105.6(9) . .
C18 S12 C16 108.9(12) . .
C107 S13 C105 93.6(4) . .
C107 S14 C106 93.6(4) . .
C108 S15 C109 94.3(5) . .
C108 S16 C110 94.4(5) . .
C111 S17 C109 107.3(8) . .
C112 S18 C110 98.5(7) . .
C115 S19 C117 94.2(4) . .
C117 S20 C116 93.3(4) . .
C118 S21 C119 94.8(5) . .
C120 S22 C118 93.8(5) . .
C119 S23 C121 102.5(6) . .
C122 S24 C120 103.1(6) . .
C2 C1 C9 124.5(8) . .
C2 C1 S1 118.4(7) . .
C9 C1 S1 117.1(7) . .
C1 C2 C10 125.3(8) . .
C1 C2 S2 116.3(7) . .
C10 C2 S2 118.1(7) . .
C4 C3 S1 122.7(7) . .
C4 C3 S2 123.0(7) . .
S1 C3 S2 114.3(5) . .
C3 C4 S4 124.9(7) . .
C3 C4 S3 122.5(8) . .
S4 C4 S3 112.6(5) . .
C6 C5 S5 124.1(8) . .
C6 C5 S3 117.2(8) . .
S5 C5 S3 118.4(6) . .
C5 C6 S6 125.8(8) . .
C5 C6 S4 117.1(7) . .
S6 C6 S4 116.9(7) . .
S5 C7 H7A 109.5 . .
S5 C7 H7B 109.5 . .
H7A C7 H7B 109.5 . .
S5 C7 H7C 109.5 . .
H7A C7 H7C 109.5 . .
H7B C7 H7C 109.5 . .
S6 C8 H8A 109.5 . .
S6 C8 H8B 109.5 . .
H8A C8 H8B 109.5 . .
S6 C8 H8C 109.5 . .
H8A C8 H8C 109.5 . .
H8B C8 H8C 109.5 . .
O2 C9 O1 128.0(8) . .
O2 C9 C1 117.9(8) . .
O1 C9 C1 113.9(8) . .
O3 C10 O4 125.4(8) . .
O3 C10 C2 116.7(8) . .
O4 C10 C2 117.9(8) . .
C12 C11 C19 127.1(8) . .
C12 C11 S7 116.5(7) . .
C19 C11 S7 116.2(6) . .
C11 C12 C20 127.2(9) . .
C11 C12 S8 117.9(7) . .
C20 C12 S8 114.8(8) . .
C14 C13 S8 124.3(8) . .
C14 C13 S7 122.0(8) . .
S8 C13 S7 113.6(5) . .
C13 C14 S9 123.9(9) . .
C13 C14 S10 122.9(8) . .
S9 C14 S10 113.1(6) . .
C16 C15 S11 125.3(10) . .
C16 C15 S9 117.0(10) . .
S11 C15 S9 116.6(9) . .
C15 C16 S12 124.4(11) . .
C15 C16 S10 116.8(9) . .
S12 C16 S10 118.7(8) . .
S11 C17 H17A 109.5 . .
S11 C17 H17B 109.5 . .
H17A C17 H17B 109.5 . .
S11 C17 H17C 109.5 . .
H17A C17 H17C 109.5 . .
H17B C17 H17C 109.5 . .
S12 C18 H18A 109.5 . .
S12 C18 H18B 109.5 . .
H18A C18 H18B 109.5 . .
S12 C18 H18C 109.5 . .
H18A C18 H18C 109.5 . .
H18B C18 H18C 109.5 . .
O6 C19 O5 130.1(9) . .
O6 C19 C11 116.1(9) . .
O5 C19 C11 113.4(9) . .
O8 C20 O7 126.6(8) . .
O8 C20 C12 117.4(9) . .
O7 C20 C12 115.9(9) . .
O9 C21 C22 97.3(16) . .
O9 C21 C23 95.0(14) . .
C22 C21 C23 83.0(17) . .
C25 C24 O10 116(2) . .
C25 C24 C26 114(2) . .
O10 C24 C26 117.9(19) . .
C29 C27 O11 107.7(16) . .
C29 C27 C28 134.2(17) . .
O11 C27 C28 112.5(12) . .
O13 C30 C31 133(3) . .
O13 C30 C32 123(3) . .
C31 C30 C32 100(3) . .
O14 C33 C34 111.4(16) . .
O14 C33 C35 95.7(13) . .
C34 C33 C35 86.6(15) . .
O15 C36 C37 113(2) . .
O15 C36 C38 111.7(18) . .
C37 C36 C38 134(2) . .
O16 C39 C41 109.2(12) . .
O16 C39 C40 103.7(11) . .
C41 C39 C40 122.8(15) . .
C43 C42 O18 110.7(17) . .
C43 C42 C44 130(2) . .
O18 C42 C44 109.9(13) . .
C47 C45 O20 107.9(15) . .
C47 C45 C46 115.6(17) . .
O20 C45 C46 108.5(15) . .
C49 C48 O21 116.7(15) . .
C49 C48 C50 128.2(17) . .
O21 C48 C50 109.6(17) . .
O22 C51 C52 109.1(18) . .
O22 C51 C53 109.4(15) . .
C52 C51 C53 113(2) . .
O23 C54 C56 110.5(11) . .
O23 C54 C55 112.0(10) . .
C56 C54 C55 116.6(12) . .
C58 C57 C59 124(2) . .
C58 C57 O24 117.1(16) . .
C59 C57 O24 114.5(14) . .
C62 C60 C61 127(2) . .
C62 C60 O25 121.5(19) . .
C61 C60 O25 111.0(19) . .
O34 C63 C65 106.8(16) . .
O34 C63 C64 106.8(14) . .
C65 C63 C64 113.6(16) . .
O35 C66 C67 106.3(11) . .
O35 C66 C68 109.8(10) . .
C67 C66 C68 114.0(12) . .
C71 C69 O36 115.7(13) . .
C71 C69 C70 128.1(15) . .
O36 C69 C70 110.8(10) . .
O38 C72 C74 114.3(18) . .
O38 C72 C73 108.9(19) . .
C74 C72 C73 136(2) . .
O39 C75 C77 110.0(14) . .
O39 C75 C76 105.8(14) . .
C77 C75 C76 117.3(15) . .
C80 C78 O40 109.6(11) . .
C80 C78 C79 115.4(13) . .
O40 C78 C79 110.0(10) . .
C83 C81 O41 117.2(16) . .
C83 C81 C82 116(2) . .
O41 C81 C82 111.6(19) . .
O43 C84 C86 105.5(9) . .
O43 C84 C85 107.9(9) . .
C86 C84 C85 117.2(11) . .
C89 C87 O44 109.7(15) . .
C89 C87 C88 89(2) . .
O44 C87 C88 109.8(15) . .
O45 C90 C92 110.0(10) . .
O45 C90 C91 109.0(10) . .
C92 C90 C91 110.3(12) . .
C95 C93 O47 114.0(13) . .
C95 C93 C94 133.7(12) . .
O47 C93 C94 112.1(12) . .
C97 C96 O48 121(2) . .
C97 C96 C98 102(2) . .
O48 C96 C98 102.4(19) . .
C101 C99 O49 121.3(14) . .
C101 C99 C100 123.9(14) . .
O49 C99 C100 107.5(13) . .
C104 C102 O50 113(2) . .
C104 C102 C103 116.5(19) . .
O50 C102 C103 116.4(16) . .
C106 C105 C113 127.5(7) . .
C106 C105 S13 115.9(6) . .
C113 C105 S13 116.6(6) . .
C105 C106 C114 123.4(8) . .
C105 C106 S14 119.0(7) . .
C114 C106 S14 117.5(6) . .
C108 C107 S14 122.6(7) . .
C108 C107 S13 122.2(7) . .
S14 C107 S13 115.2(5) . .
C107 C108 S15 124.3(7) . .
C107 C108 S16 122.4(7) . .
S15 C108 S16 113.2(5) . .
C110 C109 S17 125.3(8) . .
C110 C109 S15 117.1(8) . .
S17 C109 S15 117.5(7) . .
C109 C110 S18 124.3(8) . .
C109 C110 S16 117.5(8) . .
S18 C110 S16 117.3(7) . .
S17 C111 H11A 109.5 . .
S17 C111 H11B 109.5 . .
H11A C111 H11B 109.5 . .
S17 C111 H11C 109.5 . .
H11A C111 H11C 109.5 . .
H11B C111 H11C 109.5 . .
S18 C112 H11D 109.5 . .
S18 C112 H11E 109.5 . .
H11D C112 H11E 109.5 . .
S18 C112 H11F 109.5 . .
H11D C112 H11F 109.5 . .
H11E C112 H11F 109.5 . .
O27 C113 O26 128.6(8) . .
O27 C113 C105 116.3(8) . .
O26 C113 C105 114.9(8) . .
O28 C114 O29 126.7(8) . .
O28 C114 C106 116.5(8) . .
O29 C114 C106 116.8(8) . .
C116 C115 C123 127.3(8) . .
C116 C115 S19 117.8(7) . .
C123 C115 S19 114.8(6) . .
C115 C116 C124 126.2(8) . .
C115 C116 S20 116.9(7) . .
C124 C116 S20 116.8(7) . .
C118 C117 S19 121.4(8) . .
C118 C117 S20 125.1(8) . .
S19 C117 S20 113.5(5) . .
C117 C118 S21 125.4(8) . .
C117 C118 S22 121.6(8) . .
S21 C118 S22 113.0(5) . .
C120 C119 S23 126.5(8) . .
C120 C119 S21 116.2(8) . .
S23 C119 S21 117.2(7) . .
C119 C120 S22 118.2(8) . .
C119 C120 S24 123.9(8) . .
S22 C120 S24 117.4(7) . .
S23 C121 H12A 109.5 . .
S23 C121 H12B 109.5 . .
H12A C121 H12B 109.5 . .
S23 C121 H12C 109.5 . .
H12A C121 H12C 109.5 . .
H12B C121 H12C 109.5 . .
S24 C122 H12D 109.5 . .
S24 C122 H12E 109.5 . .
H12D C122 H12E 109.5 . .
S24 C122 H12F 109.5 . .
H12D C122 H12F 109.5 . .
H12E C122 H12F 109.5 . .
O30 C123 O31 130.3(9) . .
O30 C123 C115 116.2(9) . .
O31 C123 C115 113.5(9) . .
O33 C124 O32 126.5(7) . .
O33 C124 C116 117.1(8) . .
O32 C124 C116 116.4(8) . .

loop_
_geom_bond_atom_site_label_1
_geom_bond_atom_site_label_2
_geom_bond_distance
_geom_bond_site_symmetry_2
Ti1 O10 1.759(7) .
Ti1 O9 1.793(7) .
Ti1 O12 1.971(6) .
Ti1 O11 1.990(6) .
Ti1 O1 2.078(6) .
Ti1 O5 2.183(6) .
Ti1 Ti2 3.137(2) .
Ti2 O13 1.737(8) .
Ti2 O14 1.791(7) .
Ti2 O11 1.999(6) .
Ti2 O12 2.001(5) .
Ti2 O16 2.014(6) .
Ti2 O6 2.207(7) .
Ti2 Ti3 3.101(2) .
Ti3 O15 1.767(7) .
Ti3 O17 1.785(5) .
Ti3 O12 1.856(5) .
Ti3 O16 2.000(6) .
Ti3 O2 2.092(6) .
Ti4 O24 1.766(8) .
Ti4 O25 1.784(7) .
Ti4 O19 1.871(5) .
Ti4 O18 1.987(6) .
Ti4 O8 2.078(6) .
Ti4 Ti6 3.091(2) .
Ti5 O20 1.756(6) .
Ti5 O17 1.859(5) .
Ti5 O19 1.976(5) .
Ti5 O23 2.012(5) .
Ti5 O7 2.046(6) .
Ti5 O3 2.110(6) .
Ti5 Ti6 3.143(2) .
Ti6 O21 1.782(7) .
Ti6 O22 1.785(7) .
Ti6 O23 2.004(6) .
Ti6 O19 2.005(5) .
Ti6 O18 2.026(6) .
Ti6 O4 2.227(6) .
Ti7 O35 1.786(7) .
Ti7 O34 1.803(6) .
Ti7 O37 1.956(5) .
Ti7 O36 1.993(6) .
Ti7 O26 2.080(6) .
Ti7 O31 2.198(6) .
Ti7 Ti8 3.150(2) .
Ti8 O38 1.772(6) .
Ti8 O39 1.779(8) .
Ti8 O40 2.012(6) .
Ti8 O36 2.028(6) .
Ti8 O37 2.032(5) .
Ti8 O30 2.204(6) .
Ti8 Ti9 3.105(2) .
Ti9 O41 1.760(6) .
Ti9 O42 1.793(5) .
Ti9 O37 1.872(5) .
Ti9 O40 1.991(6) .
Ti9 O27 2.081(6) .
Ti10 O45 1.746(5) .
Ti10 O42 1.848(5) .
Ti10 O46 1.990(5) .
Ti10 O43 2.002(5) .
Ti10 O32 2.046(5) .
Ti10 O28 2.113(5) .
Ti10 Ti12 3.155(2) .
Ti11 O44 1.735(7) .
Ti11 O48 1.763(7) .
Ti11 O46 1.857(5) .
Ti11 O47 2.001(6) .
Ti11 O33 2.068(6) .
Ti11 Ti12 3.097(2) .
Ti12 O50 1.788(6) .
Ti12 O49 1.790(6) .
Ti12 O47 2.006(6) .
Ti12 O43 2.017(6) .
Ti12 O46 2.023(5) .
Ti12 O29 2.195(6) .
O1 C9 1.260(9) .
O2 C9 1.241(9) .
O3 C10 1.255(9) .
O4 C10 1.282(9) .
O5 C19 1.246(10) .
O6 C19 1.245(10) .
O7 C20 1.271(10) .
O8 C20 1.270(10) .
O9 C21 1.506(18) .
O10 C24 1.376(17) .
O11 C27 1.473(13) .
O13 C30 1.10(2) .
O14 C33 1.503(16) .
O15 C36 1.398(19) .
O16 C39 1.484(12) .
O18 C42 1.463(14) .
O20 C45 1.438(14) .
O21 C48 1.448(16) .
O22 C51 1.425(13) .
O23 C54 1.445(11) .
O24 C57 1.419(16) .
O25 C60 1.433(17) .
O26 C113 1.253(9) .
O27 C113 1.249(9) .
O28 C114 1.255(9) .
O29 C114 1.266(9) .
O30 C123 1.233(10) .
O31 C123 1.263(10) .
O32 C124 1.261(9) .
O33 C124 1.256(9) .
O34 C63 1.486(15) .
O35 C66 1.445(12) .
O36 C69 1.466(12) .
O38 C72 1.414(16) .
O39 C75 1.420(16) .
O40 C78 1.441(11) .
O41 C81 1.417(15) .
O43 C84 1.484(11) .
O44 C87 1.475(15) .
O45 C90 1.430(11) .
O47 C93 1.470(11) .
O48 C96 1.336(17) .
O49 C99 1.417(13) .
O50 C102 1.393(16) .
S1 C1 1.746(9) .
S1 C3 1.751(9) .
S2 C3 1.768(9) .
S2 C2 1.776(8) .
S3 C5 1.749(10) .
S3 C4 1.780(9) .
S4 C4 1.761(10) .
S4 C6 1.772(11) .
S5 C7 1.739(12) .
S5 C5 1.744(10) .
S6 C6 1.745(10) .
S6 C8 1.756(13) .
S7 C11 1.739(8) .
S7 C13 1.779(10) .
S8 C13 1.750(10) .
S8 C12 1.799(9) .
S9 C14 1.749(11) .
S9 C15 1.782(12) .
S10 C14 1.753(11) .
S10 C16 1.754(13) .
S11 C17 1.456(18) .
S11 C15 1.729(13) .
S12 C18 1.49(3) .
S12 C16 1.735(12) .
S13 C107 1.760(9) .
S13 C105 1.771(8) .
S14 C107 1.738(9) .
S14 C106 1.743(8) .
S15 C108 1.757(9) .
S15 C109 1.771(10) .
S16 C108 1.759(9) .
S16 C110 1.759(10) .
S17 C111 1.63(2) .
S17 C109 1.747(10) .
S18 C112 1.632(15) .
S18 C110 1.747(11) .
S19 C115 1.739(8) .
S19 C117 1.760(9) .
S20 C117 1.763(10) .
S20 C116 1.768(9) .
S21 C118 1.740(10) .
S21 C119 1.765(11) .
S22 C120 1.754(10) .
S22 C118 1.768(10) .
S23 C119 1.761(10) .
S23 C121 1.773(14) .
S24 C122 1.732(14) .
S24 C120 1.763(10) .
C1 C2 1.338(11) .
C1 C9 1.508(11) .
C2 C10 1.469(11) .
C3 C4 1.315(11) .
C5 C6 1.340(13) .
C7 H7A 0.9600 .
C7 H7B 0.9600 .
C7 H7C 0.9600 .
C8 H8A 0.9600 .
C8 H8B 0.9600 .
C8 H8C 0.9600 .
C11 C12 1.334(11) .
C11 C19 1.526(12) .
C12 C20 1.467(12) .
C13 C14 1.324(12) .
C15 C16 1.318(15) .
C17 H17A 0.9600 .
C17 H17B 0.9600 .
C17 H17C 0.9600 .
C18 H18A 0.9600 .
C18 H18B 0.9600 .
C18 H18C 0.9600 .
C21 C22 1.63(3) .
C21 C23 1.65(3) .
C24 C25 1.37(2) .
C24 C26 1.43(2) .
C27 C29 1.34(2) .
C27 C28 1.49(2) .
C30 C31 1.34(3) .
C30 C32 1.50(4) .
C33 C34 1.56(2) .
C33 C35 1.63(2) .
C36 C37 1.40(3) .
C36 C38 1.48(3) .
C39 C41 1.49(2) .
C39 C40 1.62(2) .
C42 C43 1.38(2) .
C42 C44 1.55(2) .
C45 C47 1.43(2) .
C45 C46 1.46(2) .
C48 C49 1.39(2) .
C48 C50 1.49(2) .
C51 C52 1.43(3) .
C51 C53 1.46(2) .
C54 C56 1.509(17) .
C54 C55 1.524(15) .
C57 C58 1.30(2) .
C57 C59 1.30(2) .
C60 C62 1.29(2) .
C60 C61 1.37(2) .
C63 C65 1.50(2) .
C63 C64 1.52(2) .
C66 C67 1.539(16) .
C66 C68 1.551(17) .
C69 C71 1.309(19) .
C69 C70 1.513(17) .
C72 C74 1.44(3) .
C72 C73 1.44(3) .
C75 C77 1.52(2) .
C75 C76 1.61(2) .
C78 C80 1.436(17) .
C78 C79 1.535(16) .
C81 C83 1.39(2) .
C81 C82 1.43(2) .
C84 C86 1.542(16) .
C84 C85 1.563(16) .
C87 C89 1.47(3) .
C87 C88 1.58(3) .
C90 C92 1.481(15) .
C90 C91 1.519(16) .
C93 C95 1.345(18) .
C93 C94 1.472(17) .
C96 C97 1.31(3) .
C96 C98 1.65(3) .
C99 C101 1.344(19) .
C99 C100 1.553(19) .
C102 C104 1.37(3) .
C102 C103 1.43(2) .
C105 C106 1.335(10) .
C105 C113 1.512(11) .
C106 C114 1.496(11) .
C107 C108 1.345(11) .
C109 C110 1.315(13) .
C111 H11A 0.9600 .
C111 H11B 0.9600 .
C111 H11C 0.9600 .
C112 H11D 0.9600 .
C112 H11E 0.9600 .
C112 H11F 0.9600 .
C115 C116 1.333(11) .
C115 C123 1.554(11) .
C116 C124 1.465(11) .
C117 C118 1.334(11) .
C119 C120 1.316(13) .
C121 H12A 0.9600 .
C121 H12B 0.9600 .
C121 H12C 0.9600 .
C122 H12D 0.9600 .
C122 H12E 0.9600 .
C122 H12F 0.9600 .

loop_
_geom_torsion_atom_site_label_1
_geom_torsion_atom_site_label_2
_geom_torsion_atom_site_label_3
_geom_torsion_atom_site_label_4
_geom_torsion
_geom_torsion_site_symmetry_1
_geom_torsion_site_symmetry_2
_geom_torsion_site_symmetry_3
_geom_torsion_site_symmetry_4
O10 Ti1 Ti2 O13 -3.3(4) . . . .
O9 Ti1 Ti2 O13 112.1(5) . . . .
O12 Ti1 Ti2 O13 -88.0(4) . . . .
O11 Ti1 Ti2 O13 84.0(4) . . . .
O1 Ti1 Ti2 O13 -105.8(4) . . . .
O5 Ti1 Ti2 O13 179.9(3) . . . .
O10 Ti1 Ti2 O14 -118.7(5) . . . .
O9 Ti1 Ti2 O14 -3.3(5) . . . .
O12 Ti1 Ti2 O14 156.6(5) . . . .
O11 Ti1 Ti2 O14 -31.4(5) . . . .
O1 Ti1 Ti2 O14 138.8(4) . . . .
O5 Ti1 Ti2 O14 64.5(4) . . . .
O10 Ti1 Ti2 O11 -87.2(4) . . . .
O9 Ti1 Ti2 O11 28.1(5) . . . .
O12 Ti1 Ti2 O11 -171.9(4) . . . .
O1 Ti1 Ti2 O11 170.3(4) . . . .
O5 Ti1 Ti2 O11 95.9(3) . . . .
O10 Ti1 Ti2 O12 84.7(3) . . . .
O9 Ti1 Ti2 O12 -159.9(4) . . . .
O11 Ti1 Ti2 O12 171.9(4) . . . .
O1 Ti1 Ti2 O12 -17.8(3) . . . .
O5 Ti1 Ti2 O12 -92.2(3) . . . .
O10 Ti1 Ti2 O16 98.0(3) . . . .
O9 Ti1 Ti2 O16 -146.6(4) . . . .
O12 Ti1 Ti2 O16 13.3(3) . . . .
O11 Ti1 Ti2 O16 -174.8(4) . . . .
O1 Ti1 Ti2 O16 -4.5(3) . . . .
O5 Ti1 Ti2 O16 -78.9(3) . . . .
O10 Ti1 Ti2 O6 178.3(3) . . . .
O9 Ti1 Ti2 O6 -66.3(4) . . . .
O12 Ti1 Ti2 O6 93.6(3) . . . .
O11 Ti1 Ti2 O6 -94.5(3) . . . .
O1 Ti1 Ti2 O6 75.8(3) . . . .
O5 Ti1 Ti2 O6 1.4(2) . . . .
O10 Ti1 Ti2 Ti3 90.2(2) . . . .
O9 Ti1 Ti2 Ti3 -154.4(4) . . . .
O12 Ti1 Ti2 Ti3 5.5(2) . . . .
O11 Ti1 Ti2 Ti3 177.4(3) . . . .
O1 Ti1 Ti2 Ti3 -12.3(2) . . . .
O5 Ti1 Ti2 Ti3 -86.67(16) . . . .
O13 Ti2 Ti3 O15 -15.0(4) . . . .
O14 Ti2 Ti3 O15 95.1(5) . . . .
O11 Ti2 Ti3 O15 -113.0(3) . . . .
O12 Ti2 Ti3 O15 -108.8(4) . . . .
O16 Ti2 Ti3 O15 76.9(4) . . . .
O6 Ti2 Ti3 O15 166.4(3) . . . .
Ti1 Ti2 Ti3 O15 -114.7(3) . . . .
O13 Ti2 Ti3 O17 -154.8(3) . . . .
O14 Ti2 Ti3 O17 -44.7(5) . . . .
O11 Ti2 Ti3 O17 107.2(3) . . . .
O12 Ti2 Ti3 O17 111.3(3) . . . .
O16 Ti2 Ti3 O17 -62.9(3) . . . .
O6 Ti2 Ti3 O17 26.6(3) . . . .
Ti1 Ti2 Ti3 O17 105.5(2) . . . .
O13 Ti2 Ti3 O12 93.8(4) . . . .
O14 Ti2 Ti3 O12 -156.0(5) . . . .
O11 Ti2 Ti3 O12 -4.2(3) . . . .
O16 Ti2 Ti3 O12 -174.3(4) . . . .
O6 Ti2 Ti3 O12 -84.8(3) . . . .
Ti1 Ti2 Ti3 O12 -5.8(3) . . . .
O13 Ti2 Ti3 O16 -91.9(4) . . . .
O14 Ti2 Ti3 O16 18.2(5) . . . .
O11 Ti2 Ti3 O16 170.1(4) . . . .
O12 Ti2 Ti3 O16 174.3(4) . . . .
O6 Ti2 Ti3 O16 89.5(3) . . . .
Ti1 Ti2 Ti3 O16 168.4(3) . . . .
O13 Ti2 Ti3 O2 93.5(3) . . . .
O14 Ti2 Ti3 O2 -156.4(5) . . . .
O11 Ti2 Ti3 O2 -4.5(3) . . . .
O12 Ti2 Ti3 O2 -0.3(3) . . . .
O16 Ti2 Ti3 O2 -174.6(3) . . . .
O6 Ti2 Ti3 O2 -85.1(3) . . . .
Ti1 Ti2 Ti3 O2 -6.17(19) . . . .
O24 Ti4 Ti6 O21 55.0(4) . . . .
O25 Ti4 Ti6 O21 -86.2(5) . . . .
O19 Ti4 Ti6 O21 164.5(4) . . . .
O18 Ti4 Ti6 O21 -22.4(5) . . . .
O8 Ti4 Ti6 O21 161.1(4) . . . .
O24 Ti4 Ti6 O22 167.7(3) . . . .
O25 Ti4 Ti6 O22 26.4(4) . . . .
O19 Ti4 Ti6 O22 -82.9(4) . . . .
O18 Ti4 Ti6 O22 90.2(4) . . . .
O8 Ti4 Ti6 O22 -86.3(3) . . . .
O24 Ti4 Ti6 O23 -89.2(3) . . . .
O25 Ti4 Ti6 O23 129.5(4) . . . .
O19 Ti4 Ti6 O23 20.2(3) . . . .
O18 Ti4 Ti6 O23 -166.7(3) . . . .
O8 Ti4 Ti6 O23 16.8(3) . . . .
O24 Ti4 Ti6 O19 -109.5(4) . . . .
O25 Ti4 Ti6 O19 109.3(4) . . . .
O18 Ti4 Ti6 O19 173.0(4) . . . .
O8 Ti4 Ti6 O19 -3.4(3) . . . .
O24 Ti4 Ti6 O18 77.5(4) . . . .
O25 Ti4 Ti6 O18 -63.8(4) . . . .
O19 Ti4 Ti6 O18 -173.0(4) . . . .
O8 Ti4 Ti6 O18 -176.4(4) . . . .
O24 Ti4 Ti6 O4 -12.5(3) . . . .
O25 Ti4 Ti6 O4 -153.8(3) . . . .
O19 Ti4 Ti6 O4 96.9(3) . . . .
O18 Ti4 Ti6 O4 -90.0(3) . . . .
O8 Ti4 Ti6 O4 93.6(3) . . . .
O24 Ti4 Ti6 Ti5 -92.8(3) . . . .
O25 Ti4 Ti6 Ti5 125.9(3) . . . .
O19 Ti4 Ti6 Ti5 16.7(3) . . . .
O18 Ti4 Ti6 Ti5 -170.3(3) . . . .
O8 Ti4 Ti6 Ti5 13.3(2) . . . .
O20 Ti5 Ti6 O21 116.7(4) . . . .
O17 Ti5 Ti6 O21 0.2(5) . . . .
O19 Ti5 Ti6 O21 -162.0(5) . . . .
O23 Ti5 Ti6 O21 28.5(5) . . . .
O7 Ti5 Ti6 O21 -140.2(4) . . . .
O3 Ti5 Ti6 O21 -69.2(4) . . . .
O20 Ti5 Ti6 O22 1.1(3) . . . .
O17 Ti5 Ti6 O22 -115.4(3) . . . .
O19 Ti5 Ti6 O22 82.4(4) . . . .
O23 Ti5 Ti6 O22 -87.1(4) . . . .
O7 Ti5 Ti6 O22 104.2(3) . . . .
O3 Ti5 Ti6 O22 175.2(3) . . . .
O20 Ti5 Ti6 O23 88.2(3) . . . .
O17 Ti5 Ti6 O23 -28.4(4) . . . .
O19 Ti5 Ti6 O23 169.5(4) . . . .
O7 Ti5 Ti6 O23 -168.7(3) . . . .
O3 Ti5 Ti6 O23 -97.7(3) . . . .
O20 Ti5 Ti6 O19 -81.3(3) . . . .
O17 Ti5 Ti6 O19 162.2(4) . . . .
O23 Ti5 Ti6 O19 -169.5(4) . . . .
O7 Ti5 Ti6 O19 21.8(3) . . . .
O3 Ti5 Ti6 O19 92.8(3) . . . .
O20 Ti5 Ti6 O18 -103.7(3) . . . .
O17 Ti5 Ti6 O18 139.8(3) . . . .
O19 Ti5 Ti6 O18 -22.4(3) . . . .
O23 Ti5 Ti6 O18 168.1(3) . . . .
O7 Ti5 Ti6 O18 -0.6(3) . . . .
O3 Ti5 Ti6 O18 70.4(3) . . . .
O20 Ti5 Ti6 O4 179.4(3) . . . .
O17 Ti5 Ti6 O4 62.9(3) . . . .
O19 Ti5 Ti6 O4 -99.3(3) . . . .
O23 Ti5 Ti6 O4 91.3(3) . . . .
O7 Ti5 Ti6 O4 -77.5(3) . . . .
O3 Ti5 Ti6 O4 -6.4(2) . . . .
O20 Ti5 Ti6 Ti4 -97.2(2) . . . .
O17 Ti5 Ti6 Ti4 146.3(3) . . . .
O19 Ti5 Ti6 Ti4 -15.9(3) . . . .
O23 Ti5 Ti6 Ti4 174.6(3) . . . .
O7 Ti5 Ti6 Ti4 5.9(2) . . . .
O3 Ti5 Ti6 Ti4 76.92(16) . . . .
O35 Ti7 Ti8 O38 -2.9(5) . . . .
O34 Ti7 Ti8 O38 113.8(4) . . . .
O37 Ti7 Ti8 O38 -161.4(4) . . . .
O36 Ti7 Ti8 O38 29.9(4) . . . .
O26 Ti7 Ti8 O38 -141.2(4) . . . .
O31 Ti7 Ti8 O38 -67.7(4) . . . .
O35 Ti7 Ti8 O39 -117.9(4) . . . .
O34 Ti7 Ti8 O39 -1.2(3) . . . .
O37 Ti7 Ti8 O39 83.7(3) . . . .
O36 Ti7 Ti8 O39 -85.1(4) . . . .
O26 Ti7 Ti8 O39 103.8(3) . . . .
O31 Ti7 Ti8 O39 177.4(3) . . . .
O35 Ti7 Ti8 O40 140.2(3) . . . .
O34 Ti7 Ti8 O40 -103.1(3) . . . .
O37 Ti7 Ti8 O40 -18.2(3) . . . .
O36 Ti7 Ti8 O40 173.1(3) . . . .
O26 Ti7 Ti8 O40 1.9(3) . . . .
O31 Ti7 Ti8 O40 75.5(2) . . . .
O35 Ti7 Ti8 O36 -32.8(4) . . . .
O34 Ti7 Ti8 O36 83.9(3) . . . .
O37 Ti7 Ti8 O36 168.7(4) . . . .
O26 Ti7 Ti8 O36 -171.1(3) . . . .
O31 Ti7 Ti8 O36 -97.6(3) . . . .
O35 Ti7 Ti8 O37 158.5(4) . . . .
O34 Ti7 Ti8 O37 -84.8(3) . . . .
O36 Ti7 Ti8 O37 -168.7(4) . . . .
O26 Ti7 Ti8 O37 20.1(3) . . . .
O31 Ti7 Ti8 O37 93.7(3) . . . .
O35 Ti7 Ti8 O30 60.4(3) . . . .
O34 Ti7 Ti8 O30 177.1(3) . . . .
O37 Ti7 Ti8 O30 -98.0(3) . . . .
O36 Ti7 Ti8 O30 93.2(3) . . . .
O26 Ti7 Ti8 O30 -77.9(3) . . . .
O31 Ti7 Ti8 O30 -4.3(2) . . . .
O35 Ti7 Ti8 Ti9 148.8(3) . . . .
O34 Ti7 Ti8 Ti9 -94.4(2) . . . .
O37 Ti7 Ti8 Ti9 -9.6(2) . . . .
O36 Ti7 Ti8 Ti9 -178.3(3) . . . .
O26 Ti7 Ti8 Ti9 10.5(2) . . . .
O31 Ti7 Ti8 Ti9 84.11(16) . . . .
O38 Ti8 Ti9 O41 -91.5(5) . . . .
O39 Ti8 Ti9 O41 17.3(3) . . . .
O40 Ti8 Ti9 O41 -75.4(4) . . . .
O36 Ti8 Ti9 O41 116.5(3) . . . .
O37 Ti8 Ti9 O41 107.6(4) . . . .
O30 Ti8 Ti9 O41 -163.6(3) . . . .
Ti7 Ti8 Ti9 O41 117.6(2) . . . .
O38 Ti8 Ti9 O42 45.9(4) . . . .
O39 Ti8 Ti9 O42 154.7(3) . . . .
O40 Ti8 Ti9 O42 62.0(3) . . . .
O36 Ti8 Ti9 O42 -106.1(3) . . . .
O37 Ti8 Ti9 O42 -115.0(3) . . . .
O30 Ti8 Ti9 O42 -26.2(3) . . . .
Ti7 Ti8 Ti9 O42 -105.0(2) . . . .
O38 Ti8 Ti9 O37 160.9(5) . . . .
O39 Ti8 Ti9 O37 -90.4(3) . . . .
O40 Ti8 Ti9 O37 177.0(4) . . . .
O36 Ti8 Ti9 O37 8.9(3) . . . .
O30 Ti8 Ti9 O37 88.7(3) . . . .
Ti7 Ti8 Ti9 O37 9.9(3) . . . .
O38 Ti8 Ti9 O40 -16.1(5) . . . .
O39 Ti8 Ti9 O40 92.7(4) . . . .
O36 Ti8 Ti9 O40 -168.1(3) . . . .
O37 Ti8 Ti9 O40 -177.0(4) . . . .
O30 Ti8 Ti9 O40 -88.2(3) . . . .
Ti7 Ti8 Ti9 O40 -167.0(3) . . . .
O38 Ti8 Ti9 O27 158.0(4) . . . .
O39 Ti8 Ti9 O27 -93.2(3) . . . .
O40 Ti8 Ti9 O27 174.1(3) . . . .
O36 Ti8 Ti9 O27 6.0(3) . . . .
O37 Ti8 Ti9 O27 -2.8(3) . . . .
O30 Ti8 Ti9 O27 85.9(3) . . . .
Ti7 Ti8 Ti9 O27 7.1(2) . . . .
O44 Ti11 Ti12 O50 -165.5(4) . . . .
O48 Ti11 Ti12 O50 -28.1(4) . . . .
O46 Ti11 Ti12 O50 81.1(3) . . . .
O47 Ti11 Ti12 O50 -87.1(3) . . . .
O33 Ti11 Ti12 O50 87.0(3) . . . .
O44 Ti11 Ti12 O49 -48.8(4) . . . .
O48 Ti11 Ti12 O49 88.7(4) . . . .
O46 Ti11 Ti12 O49 -162.2(4) . . . .
O47 Ti11 Ti12 O49 29.7(4) . . . .
O33 Ti11 Ti12 O49 -156.2(4) . . . .
O44 Ti11 Ti12 O47 -78.5(4) . . . .
O48 Ti11 Ti12 O47 59.0(4) . . . .
O46 Ti11 Ti12 O47 168.2(4) . . . .
O33 Ti11 Ti12 O47 174.1(4) . . . .
O44 Ti11 Ti12 O43 91.8(3) . . . .
O48 Ti11 Ti12 O43 -130.7(3) . . . .
O46 Ti11 Ti12 O43 -21.6(3) . . . .
O47 Ti11 Ti12 O43 170.3(3) . . . .
O33 Ti11 Ti12 O43 -15.6(3) . . . .
O44 Ti11 Ti12 O46 113.4(4) . . . .
O48 Ti11 Ti12 O46 -109.2(4) . . . .
O47 Ti11 Ti12 O46 -168.2(4) . . . .
O33 Ti11 Ti12 O46 6.0(3) . . . .
O44 Ti11 Ti12 O29 14.8(3) . . . .
O48 Ti11 Ti12 O29 152.2(3) . . . .
O46 Ti11 Ti12 O29 -98.6(3) . . . .
O47 Ti11 Ti12 O29 93.2(3) . . . .
O33 Ti11 Ti12 O29 -92.6(3) . . . .
O44 Ti11 Ti12 Ti10 95.2(3) . . . .
O48 Ti11 Ti12 Ti10 -127.3(3) . . . .
O46 Ti11 Ti12 Ti10 -18.2(2) . . . .
O47 Ti11 Ti12 Ti10 173.7(3) . . . .
O33 Ti11 Ti12 Ti10 -12.2(2) . . . .
O45 Ti10 Ti12 O50 -2.2(3) . . . .
O42 Ti10 Ti12 O50 115.5(3) . . . .
O46 Ti10 Ti12 O50 -82.8(3) . . . .
O43 Ti10 Ti12 O50 85.4(3) . . . .
O32 Ti10 Ti12 O50 -105.2(3) . . . .
O28 Ti10 Ti12 O50 -176.2(3) . . . .
O45 Ti10 Ti12 O49 -118.9(4) . . . .
O42 Ti10 Ti12 O49 -1.1(4) . . . .
O46 Ti10 Ti12 O49 160.5(4) . . . .
O43 Ti10 Ti12 O49 -31.3(4) . . . .
O32 Ti10 Ti12 O49 138.1(4) . . . .
O28 Ti10 Ti12 O49 67.1(4) . . . .
O45 Ti10 Ti12 O47 101.8(3) . . . .
O42 Ti10 Ti12 O47 -140.4(3) . . . .
O46 Ti10 Ti12 O47 21.3(3) . . . .
O43 Ti10 Ti12 O47 -170.5(3) . . . .
O32 Ti10 Ti12 O47 -1.1(3) . . . .
O28 Ti10 Ti12 O47 -72.1(2) . . . .
O45 Ti10 Ti12 O43 -87.6(3) . . . .
O42 Ti10 Ti12 O43 30.1(4) . . . .
O46 Ti10 Ti12 O43 -168.2(4) . . . .
O32 Ti10 Ti12 O43 169.4(3) . . . .
O28 Ti10 Ti12 O43 98.4(3) . . . .
O45 Ti10 Ti12 O46 80.5(3) . . . .
O42 Ti10 Ti12 O46 -161.7(3) . . . .
O43 Ti10 Ti12 O46 168.2(4) . . . .
O32 Ti10 Ti12 O46 -22.4(3) . . . .
O28 Ti10 Ti12 O46 -93.4(3) . . . .
O45 Ti10 Ti12 O29 179.4(3) . . . .
O42 Ti10 Ti12 O29 -62.8(3) . . . .
O46 Ti10 Ti12 O29 98.9(3) . . . .
O43 Ti10 Ti12 O29 -92.9(3) . . . .
O32 Ti10 Ti12 O29 76.4(3) . . . .
O28 Ti10 Ti12 O29 5.5(2) . . . .
O45 Ti10 Ti12 Ti11 97.6(2) . . . .
O42 Ti10 Ti12 Ti11 -144.6(3) . . . .
O46 Ti10 Ti12 Ti11 17.1(2) . . . .
O43 Ti10 Ti12 Ti11 -174.8(3) . . . .
O32 Ti10 Ti12 Ti11 -5.4(2) . . . .
O28 Ti10 Ti12 Ti11 -76.36(15) . . . .
O10 Ti1 O1 C9 -80.6(8) . . . .
O9 Ti1 O1 C9 -176.7(8) . . . .
O12 Ti1 O1 C9 16.1(8) . . . .
O11 Ti1 O1 C9 44.0(12) . . . .
O5 Ti1 O1 C9 99.4(8) . . . .
Ti2 Ti1 O1 C9 27.0(8) . . . .
O15 Ti3 O2 C9 155.8(8) . . . .
O17 Ti3 O2 C9 -91.2(7) . . . .
O12 Ti3 O2 C9 34.9(7) . . . .
O16 Ti3 O2 C9 24.1(12) . . . .
Ti2 Ti3 O2 C9 35.1(8) . . . .
O20 Ti5 O3 C10 119(2) . . . .
O17 Ti5 O3 C10 -122.3(7) . . . .
O19 Ti5 O3 C10 56.2(7) . . . .
O23 Ti5 O3 C10 -20.5(7) . . . .
O7 Ti5 O3 C10 144.7(7) . . . .
Ti6 Ti5 O3 C10 17.7(7) . . . .
O21 Ti6 O4 C10 146.0(7) . . . .
O22 Ti6 O4 C10 102(10) . . . .
O23 Ti6 O4 C10 39.6(7) . . . .
O19 Ti6 O4 C10 -36.6(7) . . . .
O18 Ti6 O4 C10 -111.6(7) . . . .
Ti4 Ti6 O4 C10 -72.0(6) . . . .
Ti5 Ti6 O4 C10 0.5(6) . . . .
O10 Ti1 O5 C19 -130(4) . . . .
O9 Ti1 O5 C19 137.7(7) . . . .
O12 Ti1 O5 C19 -43.4(7) . . . .
O11 Ti1 O5 C19 33.3(7) . . . .
O1 Ti1 O5 C19 -129.4(7) . . . .
Ti2 Ti1 O5 C19 -4.9(6) . . . .
O13 Ti2 O6 C19 -57(11) . . . .
O14 Ti2 O6 C19 -143.1(7) . . . .
O11 Ti2 O6 C19 -37.1(7) . . . .
O12 Ti2 O6 C19 38.9(7) . . . .
O16 Ti2 O6 C19 113.4(7) . . . .
Ti3 Ti2 O6 C19 74.0(7) . . . .
Ti1 Ti2 O6 C19 1.1(7) . . . .
O20 Ti5 O7 C20 82.2(8) . . . .
O17 Ti5 O7 C20 -179.8(8) . . . .
O19 Ti5 O7 C20 -12.4(8) . . . .
O23 Ti5 O7 C20 -46.6(12) . . . .
O3 Ti5 O7 C20 -95.3(8) . . . .
Ti6 Ti5 O7 C20 -25.7(9) . . . .
O24 Ti4 O8 C20 80.6(9) . . . .
O25 Ti4 O8 C20 -164.6(9) . . . .
O19 Ti4 O8 C20 -39.5(8) . . . .
O18 Ti4 O8 C20 -45.6(15) . . . .
Ti6 Ti4 O8 C20 -37.3(9) . . . .
O10 Ti1 O9 C21 -148.5(16) . . . .
O12 Ti1 O9 C21 23(2) . . . .
O11 Ti1 O9 C21 111.2(16) . . . .
O1 Ti1 O9 C21 -54.9(16) . . . .
O5 Ti1 O9 C21 27.7(16) . . . .
Ti2 Ti1 O9 C21 93.7(16) . . . .
O9 Ti1 O10 C24 23.7(18) . . . .
O12 Ti1 O10 C24 -154.5(17) . . . .
O11 Ti1 O10 C24 128.5(17) . . . .
O1 Ti1 O10 C24 -68.9(17) . . . .
O5 Ti1 O10 C24 -69(5) . . . .
Ti2 Ti1 O10 C24 167.2(17) . . . .
O10 Ti1 O11 C27 -77.6(11) . . . .
O9 Ti1 O11 C27 20.7(11) . . . .
O12 Ti1 O11 C27 -172.7(11) . . . .
O1 Ti1 O11 C27 158.6(11) . . . .
O5 Ti1 O11 C27 103.5(11) . . . .
Ti2 Ti1 O11 C27 -177.8(12) . . . .
O10 Ti1 O11 Ti2 100.2(3) . . . .
O9 Ti1 O11 Ti2 -161.5(3) . . . .
O12 Ti1 O11 Ti2 5.1(3) . . . .
O1 Ti1 O11 Ti2 -23.5(9) . . . .
O5 Ti1 O11 Ti2 -78.6(3) . . . .
O13 Ti2 O11 C27 76.1(11) . . . .
O14 Ti2 O11 C27 -22.7(12) . . . .
O12 Ti2 O11 C27 172.7(11) . . . .
O16 Ti2 O11 C27 -172.8(11) . . . .
O6 Ti2 O11 C27 -103.2(11) . . . .
Ti3 Ti2 O11 C27 175.2(11) . . . .
Ti1 Ti2 O11 C27 177.8(12) . . . .
O13 Ti2 O11 Ti1 -101.7(4) . . . .
O14 Ti2 O11 Ti1 159.4(3) . . . .
O12 Ti2 O11 Ti1 -5.1(2) . . . .
O16 Ti2 O11 Ti1 9.4(6) . . . .
O6 Ti2 O11 Ti1 78.9(3) . . . .
Ti3 Ti2 O11 Ti1 -2.6(3) . . . .
O15 Ti3 O12 Ti1 -104.6(6) . . . .
O17 Ti3 O12 Ti1 69.2(6) . . . .
O16 Ti3 O12 Ti1 159.6(6) . . . .
O2 Ti3 O12 Ti1 -16.9(6) . . . .
Ti2 Ti3 O12 Ti1 163.3(7) . . . .
O15 Ti3 O12 Ti2 92.1(4) . . . .
O17 Ti3 O12 Ti2 -94.1(3) . . . .
O16 Ti3 O12 Ti2 -3.7(3) . . . .
O2 Ti3 O12 Ti2 179.7(3) . . . .
O10 Ti1 O12 Ti3 94.3(6) . . . .
O9 Ti1 O12 Ti3 -77.3(14) . . . .
O11 Ti1 O12 Ti3 -168.7(6) . . . .
O1 Ti1 O12 Ti3 1.4(6) . . . .
O5 Ti1 O12 Ti3 -82.0(6) . . . .
Ti2 Ti1 O12 Ti3 -163.5(7) . . . .
O10 Ti1 O12 Ti2 -102.2(3) . . . .
O9 Ti1 O12 Ti2 86.2(12) . . . .
O11 Ti1 O12 Ti2 -5.1(3) . . . .
O1 Ti1 O12 Ti2 164.9(3) . . . .
O5 Ti1 O12 Ti2 81.6(3) . . . .
O13 Ti2 O12 Ti3 -90.7(4) . . . .
O14 Ti2 O12 Ti3 83.3(12) . . . .
O11 Ti2 O12 Ti3 176.0(3) . . . .
O16 Ti2 O12 Ti3 3.8(3) . . . .
O6 Ti2 O12 Ti3 91.1(3) . . . .
Ti1 Ti2 O12 Ti3 170.8(4) . . . .
O13 Ti2 O12 Ti1 98.5(4) . . . .
O14 Ti2 O12 Ti1 -87.5(12) . . . .
O11 Ti2 O12 Ti1 5.1(3) . . . .
O16 Ti2 O12 Ti1 -167.1(3) . . . .
O6 Ti2 O12 Ti1 -79.7(3) . . . .
Ti3 Ti2 O12 Ti1 -170.8(4) . . . .
O14 Ti2 O13 C30 -160(65) . . . .
O11 Ti2 O13 C30 95(65) . . . .
O12 Ti2 O13 C30 19(66) . . . .
O16 Ti2 O13 C30 -56(65) . . . .
O6 Ti2 O13 C30 114(64) . . . .
Ti3 Ti2 O13 C30 -16(66) . . . .
Ti1 Ti2 O13 C30 57(66) . . . .
O13 Ti2 O14 C33 169(2) . . . .
O11 Ti2 O14 C33 -94(2) . . . .
O12 Ti2 O14 C33 -5(3) . . . .
O16 Ti2 O14 C33 71(2) . . . .
O6 Ti2 O14 C33 -13(2) . . . .
Ti3 Ti2 O14 C33 59(2) . . . .
Ti1 Ti2 O14 C33 -74(2) . . . .
O17 Ti3 O15 C36 -90(4) . . . .
O12 Ti3 O15 C36 84(4) . . . .
O16 Ti3 O15 C36 166(4) . . . .
O2 Ti3 O15 C36 0(4) . . . .
Ti2 Ti3 O15 C36 127(4) . . . .
O15 Ti3 O16 C39 63.9(11) . . . .
O17 Ti3 O16 C39 -51.4(11) . . . .
O12 Ti3 O16 C39 -176.6(11) . . . .
O2 Ti3 O16 C39 -165.6(11) . . . .
Ti2 Ti3 O16 C39 179.8(11) . . . .
O15 Ti3 O16 Ti2 -115.9(3) . . . .
O17 Ti3 O16 Ti2 128.8(3) . . . .
O12 Ti3 O16 Ti2 3.6(3) . . . .
O2 Ti3 O16 Ti2 14.6(9) . . . .
O13 Ti2 O16 C39 -87.0(9) . . . .
O14 Ti2 O16 C39 11.9(10) . . . .
O11 Ti2 O16 C39 162.2(9) . . . .
O12 Ti2 O16 C39 176.8(9) . . . .
O6 Ti2 O16 C39 93.3(9) . . . .
Ti3 Ti2 O16 C39 -179.8(10) . . . .
Ti1 Ti2 O16 C39 168.4(9) . . . .
O13 Ti2 O16 Ti3 92.8(4) . . . .
O14 Ti2 O16 Ti3 -168.3(3) . . . .
O11 Ti2 O16 Ti3 -18.0(6) . . . .
O12 Ti2 O16 Ti3 -3.4(2) . . . .
O6 Ti2 O16 Ti3 -86.9(3) . . . .
Ti1 Ti2 O16 Ti3 -11.8(3) . . . .
O15 Ti3 O17 Ti5 138.0(8) . . . .
O12 Ti3 O17 Ti5 -36.2(9) . . . .
O16 Ti3 O17 Ti5 -116.3(8) . . . .
O2 Ti3 O17 Ti5 47.0(8) . . . .
Ti2 Ti3 O17 Ti5 -81.4(8) . . . .
O20 Ti5 O17 Ti3 142.1(8) . . . .
O19 Ti5 O17 Ti3 -39.5(16) . . . .
O23 Ti5 O17 Ti3 -117.2(8) . . . .
O7 Ti5 O17 Ti3 48.1(8) . . . .
O3 Ti5 O17 Ti3 -32.8(8) . . . .
Ti6 Ti5 O17 Ti3 -99.7(8) . . . .
O24 Ti4 O18 C42 54.9(12) . . . .
O25 Ti4 O18 C42 -62.2(13) . . . .
O19 Ti4 O18 C42 173.6(12) . . . .
O8 Ti4 O18 C42 179.7(12) . . . .
Ti6 Ti4 O18 C42 169.2(13) . . . .
O24 Ti4 O18 Ti6 -114.3(3) . . . .
O25 Ti4 O18 Ti6 128.6(3) . . . .
O19 Ti4 O18 Ti6 4.4(3) . . . .
O8 Ti4 O18 Ti6 10.7(11) . . . .
O21 Ti6 O18 C42 -5.1(12) . . . .
O22 Ti6 O18 C42 92.4(12) . . . .
O23 Ti6 O18 C42 -146.9(11) . . . .
O19 Ti6 O18 C42 -174.4(12) . . . .
O4 Ti6 O18 C42 -86.7(11) . . . .
Ti4 Ti6 O18 C42 -170.2(12) . . . .
Ti5 Ti6 O18 C42 -160.4(11) . . . .
O21 Ti6 O18 Ti4 165.1(3) . . . .
O22 Ti6 O18 Ti4 -97.4(3) . . . .
O23 Ti6 O18 Ti4 23.3(6) . . . .
O19 Ti6 O18 Ti4 -4.2(2) . . . .
O4 Ti6 O18 Ti4 83.5(3) . . . .
Ti5 Ti6 O18 Ti4 9.7(3) . . . .
O24 Ti4 O19 Ti5 -47.2(6) . . . .
O25 Ti4 O19 Ti5 125.8(5) . . . .
O18 Ti4 O19 Ti5 -142.2(5) . . . .
O8 Ti4 O19 Ti5 39.5(5) . . . .
Ti6 Ti4 O19 Ti5 -137.7(6) . . . .
O24 Ti4 O19 Ti6 90.4(3) . . . .
O25 Ti4 O19 Ti6 -96.6(4) . . . .
O18 Ti4 O19 Ti6 -4.6(3) . . . .
O8 Ti4 O19 Ti6 177.2(3) . . . .
O20 Ti5 O19 Ti4 -117.3(5) . . . .
O17 Ti5 O19 Ti4 64.2(12) . . . .
O23 Ti5 O19 Ti4 144.7(5) . . . .
O7 Ti5 O19 Ti4 -23.9(5) . . . .
O3 Ti5 O19 Ti4 57.5(5) . . . .
Ti6 Ti5 O19 Ti4 138.0(6) . . . .
O20 Ti5 O19 Ti6 104.7(3) . . . .
O17 Ti5 O19 Ti6 -73.8(11) . . . .
O23 Ti5 O19 Ti6 6.7(2) . . . .
O7 Ti5 O19 Ti6 -161.9(3) . . . .
O3 Ti5 O19 Ti6 -80.5(2) . . . .
O21 Ti6 O19 Ti4 -65.0(15) . . . .
O22 Ti6 O19 Ti4 102.7(3) . . . .
O23 Ti6 O19 Ti4 -160.3(3) . . . .
O18 Ti6 O19 Ti4 4.5(3) . . . .
O4 Ti6 O19 Ti4 -78.4(3) . . . .
Ti5 Ti6 O19 Ti4 -153.6(4) . . . .
O21 Ti6 O19 Ti5 88.6(15) . . . .
O22 Ti6 O19 Ti5 -103.8(3) . . . .
O23 Ti6 O19 Ti5 -6.8(2) . . . .
O18 Ti6 O19 Ti5 158.1(3) . . . .
O4 Ti6 O19 Ti5 75.1(3) . . . .
Ti4 Ti6 O19 Ti5 153.6(4) . . . .
O17 Ti5 O20 C45 177.0(15) . . . .
O19 Ti5 O20 C45 -2.7(15) . . . .
O23 Ti5 O20 C45 74.0(15) . . . .
O7 Ti5 O20 C45 -90.4(15) . . . .
O3 Ti5 O20 C45 -65(3) . . . .
Ti6 Ti5 O20 C45 35.1(16) . . . .
O22 Ti6 O21 C48 -169(4) . . . .
O23 Ti6 O21 C48 91(4) . . . .
O19 Ti6 O21 C48 -1(5) . . . .
O18 Ti6 O21 C48 -68(4) . . . .
O4 Ti6 O21 C48 12(4) . . . .
Ti4 Ti6 O21 C48 -54(5) . . . .
Ti5 Ti6 O21 C48 73(4) . . . .
O21 Ti6 O22 C51 10.2(17) . . . .
O23 Ti6 O22 C51 116.2(16) . . . .
O19 Ti6 O22 C51 -167.4(16) . . . .
O18 Ti6 O22 C51 -92.2(16) . . . .
O4 Ti6 O22 C51 54(11) . . . .
Ti4 Ti6 O22 C51 -132.0(16) . . . .
Ti5 Ti6 O22 C51 155.2(16) . . . .
O21 Ti6 O23 C54 14.0(9) . . . .
O22 Ti6 O23 C54 -83.9(8) . . . .
O19 Ti6 O23 C54 -177.6(8) . . . .
O18 Ti6 O23 C54 155.1(8) . . . .
O4 Ti6 O23 C54 94.6(8) . . . .
Ti4 Ti6 O23 C54 170.4(8) . . . .
Ti5 Ti6 O23 C54 175.8(9) . . . .
O21 Ti6 O23 Ti5 -161.8(3) . . . .
O22 Ti6 O23 Ti5 100.3(3) . . . .
O19 Ti6 O23 Ti5 6.6(2) . . . .
O18 Ti6 O23 Ti5 -20.7(6) . . . .
O4 Ti6 O23 Ti5 -81.2(2) . . . .
Ti4 Ti6 O23 Ti5 -5.4(3) . . . .
O20 Ti5 O23 C54 85.1(9) . . . .
O17 Ti5 O23 C54 -14.8(9) . . . .
O19 Ti5 O23 C54 177.8(9) . . . .
O7 Ti5 O23 C54 -146.8(10) . . . .
O3 Ti5 O23 C54 -98.7(9) . . . .
Ti6 Ti5 O23 C54 -175.5(10) . . . .
O20 Ti5 O23 Ti6 -99.4(3) . . . .
O17 Ti5 O23 Ti6 160.7(2) . . . .
O19 Ti5 O23 Ti6 -6.7(2) . . . .
O7 Ti5 O23 Ti6 28.7(8) . . . .
O3 Ti5 O23 Ti6 76.8(2) . . . .
O25 Ti4 O24 C57 -73(4) . . . .
O19 Ti4 O24 C57 101(4) . . . .
O18 Ti4 O24 C57 -176(4) . . . .
O8 Ti4 O24 C57 17(4) . . . .
Ti6 Ti4 O24 C57 144(4) . . . .
O24 Ti4 O25 C60 40(3) . . . .
O19 Ti4 O25 C60 -134(2) . . . .
O18 Ti4 O25 C60 145(2) . . . .
O8 Ti4 O25 C60 -49(2) . . . .
Ti6 Ti4 O25 C60 -180(2) . . . .
O35 Ti7 O26 C113 -176.5(7) . . . .
O34 Ti7 O26 C113 87.7(7) . . . .
O37 Ti7 O26 C113 -11.3(7) . . . .
O36 Ti7 O26 C113 -40.5(12) . . . .
O31 Ti7 O26 C113 -95.5(7) . . . .
Ti8 Ti7 O26 C113 -23.8(8) . . . .
O41 Ti9 O27 C113 -156.7(7) . . . .
O42 Ti9 O27 C113 91.5(7) . . . .
O37 Ti9 O27 C113 -36.5(7) . . . .
O40 Ti9 O27 C113 -22.7(12) . . . .
Ti8 Ti9 O27 C113 -34.7(8) . . . .
O45 Ti10 O28 C114 -114(2) . . . .
O42 Ti10 O28 C114 124.1(7) . . . .
O46 Ti10 O28 C114 -54.2(7) . . . .
O43 Ti10 O28 C114 22.7(7) . . . .
O32 Ti10 O28 C114 -142.3(7) . . . .
Ti12 Ti10 O28 C114 -15.4(6) . . . .
O50 Ti12 O29 C114 -97(10) . . . .
O49 Ti12 O29 C114 -144.0(7) . . . .
O47 Ti12 O29 C114 112.4(7) . . . .
O43 Ti12 O29 C114 -38.1(7) . . . .
O46 Ti12 O29 C114 37.9(7) . . . .
Ti11 Ti12 O29 C114 72.8(7) . . . .
Ti10 Ti12 O29 C114 0.4(6) . . . .
O38 Ti8 O30 C123 145.1(7) . . . .
O39 Ti8 O30 C123 77(11) . . . .
O40 Ti8 O30 C123 -110.9(7) . . . .
O36 Ti8 O30 C123 39.0(7) . . . .
O37 Ti8 O30 C123 -36.1(7) . . . .
Ti9 Ti8 O30 C123 -71.8(7) . . . .
Ti7 Ti8 O30 C123 0.6(7) . . . .
O35 Ti7 O31 C123 -130.3(7) . . . .
O34 Ti7 O31 C123 175(3) . . . .
O37 Ti7 O31 C123 49.4(6) . . . .
O36 Ti7 O31 C123 -28.0(6) . . . .
O26 Ti7 O31 C123 135.9(7) . . . .
Ti8 Ti7 O31 C123 10.6(6) . . . .
O45 Ti10 O32 C124 -83.5(8) . . . .
O42 Ti10 O32 C124 177.0(7) . . . .
O46 Ti10 O32 C124 10.3(7) . . . .
O43 Ti10 O32 C124 43.9(11) . . . .
O28 Ti10 O32 C124 93.7(7) . . . .
Ti12 Ti10 O32 C124 24.0(8) . . . .
O44 Ti11 O33 C124 -83.4(8) . . . .
O48 Ti11 O33 C124 163.7(8) . . . .
O46 Ti11 O33 C124 37.8(8) . . . .
O47 Ti11 O33 C124 47.4(14) . . . .
Ti12 Ti11 O33 C124 34.0(9) . . . .
O35 Ti7 O34 C63 -14.0(12) . . . .
O37 Ti7 O34 C63 165.1(12) . . . .
O36 Ti7 O34 C63 -116.7(12) . . . .
O26 Ti7 O34 C63 78.8(12) . . . .
O31 Ti7 O34 C63 40(3) . . . .
Ti8 Ti7 O34 C63 -155.8(12) . . . .
O34 Ti7 O35 C66 152.6(13) . . . .
O37 Ti7 O35 C66 -24.1(19) . . . .
O36 Ti7 O35 C66 -107.4(13) . . . .
O26 Ti7 O35 C66 58.8(13) . . . .
O31 Ti7 O35 C66 -23.2(13) . . . .
Ti8 Ti7 O35 C66 -87.1(13) . . . .
O35 Ti7 O36 C69 -23.5(10) . . . .
O34 Ti7 O36 C69 74.1(10) . . . .
O37 Ti7 O36 C69 171.7(10) . . . .
O26 Ti7 O36 C69 -158.4(10) . . . .
O31 Ti7 O36 C69 -103.9(9) . . . .
Ti8 Ti7 O36 C69 178.9(11) . . . .
O35 Ti7 O36 Ti8 157.6(3) . . . .
O34 Ti7 O36 Ti8 -104.8(3) . . . .
O37 Ti7 O36 Ti8 -7.2(2) . . . .
O26 Ti7 O36 Ti8 22.7(9) . . . .
O31 Ti7 O36 Ti8 77.2(3) . . . .
O38 Ti8 O36 C69 20.4(9) . . . .
O39 Ti8 O36 C69 -77.8(9) . . . .
O40 Ti8 O36 C69 168.8(8) . . . .
O37 Ti8 O36 C69 -172.0(9) . . . .
O30 Ti8 O36 C69 101.1(9) . . . .
Ti9 Ti8 O36 C69 -177.3(8) . . . .
Ti7 Ti8 O36 C69 -179.0(10) . . . .
O38 Ti8 O36 Ti7 -160.6(3) . . . .
O39 Ti8 O36 Ti7 101.2(3) . . . .
O40 Ti8 O36 Ti7 -12.2(6) . . . .
O37 Ti8 O36 Ti7 7.0(2) . . . .
O30 Ti8 O36 Ti7 -79.9(3) . . . .
Ti9 Ti8 O36 Ti7 1.7(3) . . . .
O41 Ti9 O37 Ti7 114.9(5) . . . .
O42 Ti9 O37 Ti7 -59.6(6) . . . .
O40 Ti9 O37 Ti7 -149.5(6) . . . .
O27 Ti9 O37 Ti7 26.2(5) . . . .
Ti8 Ti9 O37 Ti7 -151.4(7) . . . .
O41 Ti9 O37 Ti8 -93.7(3) . . . .
O42 Ti9 O37 Ti8 91.9(3) . . . .
O40 Ti9 O37 Ti8 2.0(2) . . . .
O27 Ti9 O37 Ti8 177.6(3) . . . .
O35 Ti7 O37 Ti9 72.3(12) . . . .
O34 Ti7 O37 Ti9 -104.4(6) . . . .
O36 Ti7 O37 Ti9 158.8(6) . . . .
O26 Ti7 O37 Ti9 -11.5(5) . . . .
O31 Ti7 O37 Ti9 71.4(5) . . . .
Ti8 Ti7 O37 Ti9 151.6(7) . . . .
O35 Ti7 O37 Ti8 -79.3(10) . . . .
O34 Ti7 O37 Ti8 104.1(3) . . . .
O36 Ti7 O37 Ti8 7.2(2) . . . .
O26 Ti7 O37 Ti8 -163.1(3) . . . .
O31 Ti7 O37 Ti8 -80.1(2) . . . .
O38 Ti8 O37 Ti9 -81.9(14) . . . .
O39 Ti8 O37 Ti9 93.6(3) . . . .
O40 Ti8 O37 Ti9 -2.0(2) . . . .
O36 Ti8 O37 Ti9 -171.4(3) . . . .
O30 Ti8 O37 Ti9 -87.9(3) . . . .
Ti7 Ti8 O37 Ti9 -164.2(4) . . . .
O38 Ti8 O37 Ti7 82.3(14) . . . .
O39 Ti8 O37 Ti7 -102.2(3) . . . .
O40 Ti8 O37 Ti7 162.2(3) . . . .
O36 Ti8 O37 Ti7 -7.2(2) . . . .
O30 Ti8 O37 Ti7 76.2(3) . . . .
Ti9 Ti8 O37 Ti7 164.2(4) . . . .
O39 Ti8 O38 C72 4(6) . . . .
O40 Ti8 O38 C72 103(6) . . . .
O36 Ti8 O38 C72 -94(6) . . . .
O37 Ti8 O38 C72 180(5) . . . .
O30 Ti8 O38 C72 -174(6) . . . .
Ti9 Ti8 O38 C72 113(6) . . . .
Ti7 Ti8 O38 C72 -113(6) . . . .
O38 Ti8 O39 C75 168.0(17) . . . .
O40 Ti8 O39 C75 63.9(17) . . . .
O36 Ti8 O39 C75 -86.1(17) . . . .
O37 Ti8 O39 C75 -11.0(17) . . . .
O30 Ti8 O39 C75 -124(10) . . . .
Ti9 Ti8 O39 C75 24.7(17) . . . .
Ti7 Ti8 O39 C75 -48.0(17) . . . .
O41 Ti9 O40 C78 -69.2(9) . . . .
O42 Ti9 O40 C78 44.5(9) . . . .
O37 Ti9 O40 C78 171.9(9) . . . .
O27 Ti9 O40 C78 157.8(9) . . . .
Ti8 Ti9 O40 C78 173.8(10) . . . .
O41 Ti9 O40 Ti8 117.0(3) . . . .
O42 Ti9 O40 Ti8 -129.3(3) . . . .
O37 Ti9 O40 Ti8 -1.9(2) . . . .
O27 Ti9 O40 Ti8 -16.0(9) . . . .
O38 Ti8 O40 C78 -4.6(9) . . . .
O39 Ti8 O40 C78 93.5(8) . . . .
O36 Ti8 O40 C78 -153.3(8) . . . .
O37 Ti8 O40 C78 -172.5(8) . . . .
O30 Ti8 O40 C78 -86.3(8) . . . .
Ti9 Ti8 O40 C78 -174.3(9) . . . .
Ti7 Ti8 O40 C78 -161.3(8) . . . .
O38 Ti8 O40 Ti9 169.7(3) . . . .
O39 Ti8 O40 Ti9 -92.2(3) . . . .
O36 Ti8 O40 Ti9 21.0(6) . . . .
O37 Ti8 O40 Ti9 1.8(2) . . . .
O30 Ti8 O40 Ti9 88.0(3) . . . .
Ti7 Ti8 O40 Ti9 13.1(3) . . . .
O42 Ti9 O41 C81 116(3) . . . .
O37 Ti9 O41 C81 -59(3) . . . .
O40 Ti9 O41 C81 -142(3) . . . .
O27 Ti9 O41 C81 25(3) . . . .
Ti8 Ti9 O41 C81 -104(3) . . . .
O41 Ti9 O42 Ti10 -140.6(8) . . . .
O37 Ti9 O42 Ti10 34.3(10) . . . .
O40 Ti9 O42 Ti10 115.1(8) . . . .
O27 Ti9 O42 Ti10 -48.4(8) . . . .
Ti8 Ti9 O42 Ti10 80.7(8) . . . .
O45 Ti10 O42 Ti9 -141.8(8) . . . .
O46 Ti10 O42 Ti9 40.7(16) . . . .
O43 Ti10 O42 Ti9 117.8(8) . . . .
O32 Ti10 O42 Ti9 -47.7(8) . . . .
O28 Ti10 O42 Ti9 33.0(8) . . . .
Ti12 Ti10 O42 Ti9 99.3(8) . . . .
O45 Ti10 O43 C84 -80.1(9) . . . .
O42 Ti10 O43 C84 21.1(9) . . . .
O46 Ti10 O43 C84 -172.2(9) . . . .
O32 Ti10 O43 C84 153.2(9) . . . .
O28 Ti10 O43 C84 104.0(9) . . . .
Ti12 Ti10 O43 C84 -179.7(10) . . . .
O45 Ti10 O43 Ti12 99.6(3) . . . .
O42 Ti10 O43 Ti12 -159.2(2) . . . .
O46 Ti10 O43 Ti12 7.5(2) . . . .
O32 Ti10 O43 Ti12 -27.1(8) . . . .
O28 Ti10 O43 Ti12 -76.2(3) . . . .
O50 Ti12 O43 C84 78.1(8) . . . .
O49 Ti12 O43 C84 -20.8(8) . . . .
O47 Ti12 O43 C84 -163.7(7) . . . .
O46 Ti12 O43 C84 172.3(8) . . . .
O29 Ti12 O43 C84 -100.5(7) . . . .
Ti11 Ti12 O43 C84 -175.0(7) . . . .
Ti10 Ti12 O43 C84 179.8(8) . . . .
O50 Ti12 O43 Ti10 -101.6(3) . . . .
O49 Ti12 O43 Ti10 159.5(3) . . . .
O47 Ti12 O43 Ti10 16.5(6) . . . .
O46 Ti12 O43 Ti10 -7.4(2) . . . .
O29 Ti12 O43 Ti10 79.8(3) . . . .
Ti11 Ti12 O43 Ti10 5.2(3) . . . .
O48 Ti11 O44 C87 53(3) . . . .
O46 Ti11 O44 C87 -123(2) . . . .
O47 Ti11 O44 C87 155(2) . . . .
O33 Ti11 O44 C87 -37(2) . . . .
Ti12 Ti11 O44 C87 -165(2) . . . .
O42 Ti10 O45 C90 -177.5(11) . . . .
O46 Ti10 O45 C90 1.9(12) . . . .
O43 Ti10 O45 C90 -75.0(12) . . . .
O32 Ti10 O45 C90 89.3(12) . . . .
O28 Ti10 O45 C90 61(3) . . . .
Ti12 Ti10 O45 C90 -36.1(12) . . . .
O44 Ti11 O46 Ti10 48.4(5) . . . .
O48 Ti11 O46 Ti10 -127.4(4) . . . .
O47 Ti11 O46 Ti10 142.3(4) . . . .
O33 Ti11 O46 Ti10 -40.5(4) . . . .
Ti12 Ti11 O46 Ti10 134.6(5) . . . .
O44 Ti11 O46 Ti12 -86.2(4) . . . .
O48 Ti11 O46 Ti12 98.0(3) . . . .
O47 Ti11 O46 Ti12 7.7(2) . . . .
O33 Ti11 O46 Ti12 -175.1(3) . . . .
O45 Ti10 O46 Ti11 119.7(4) . . . .
O42 Ti10 O46 Ti11 -62.8(11) . . . .
O43 Ti10 O46 Ti11 -142.7(4) . . . .
O32 Ti10 O46 Ti11 26.2(4) . . . .
O28 Ti10 O46 Ti11 -55.1(4) . . . .
Ti12 Ti10 O46 Ti11 -135.2(5) . . . .
O45 Ti10 O46 Ti12 -105.1(3) . . . .
O42 Ti10 O46 Ti12 72.4(10) . . . .
O43 Ti10 O46 Ti12 -7.5(2) . . . .
O32 Ti10 O46 Ti12 161.4(2) . . . .
O28 Ti10 O46 Ti12 80.1(2) . . . .
O50 Ti12 O46 Ti11 -105.0(3) . . . .
O49 Ti12 O46 Ti11 67.7(12) . . . .
O47 Ti12 O46 Ti11 -7.8(2) . . . .
O43 Ti12 O46 Ti11 158.9(3) . . . .
O29 Ti12 O46 Ti11 76.2(3) . . . .
Ti10 Ti12 O46 Ti11 151.4(4) . . . .
O50 Ti12 O46 Ti10 103.6(3) . . . .
O49 Ti12 O46 Ti10 -83.7(12) . . . .
O47 Ti12 O46 Ti10 -159.2(3) . . . .
O43 Ti12 O46 Ti10 7.5(2) . . . .
O29 Ti12 O46 Ti10 -75.2(2) . . . .
Ti11 Ti12 O46 Ti10 -151.4(4) . . . .
O44 Ti11 O47 C93 -59.4(10) . . . .
O48 Ti11 O47 C93 55.4(10) . . . .
O46 Ti11 O47 C93 -179.5(10) . . . .
O33 Ti11 O47 C93 170.7(11) . . . .
Ti12 Ti11 O47 C93 -171.9(10) . . . .
O44 Ti11 O47 Ti12 112.5(4) . . . .
O48 Ti11 O47 Ti12 -132.7(3) . . . .
O46 Ti11 O47 Ti12 -7.6(2) . . . .
O33 Ti11 O47 Ti12 -17.4(10) . . . .
O50 Ti12 O47 C93 -87.7(10) . . . .
O49 Ti12 O47 C93 11.1(10) . . . .
O43 Ti12 O47 C93 154.5(10) . . . .
O46 Ti12 O47 C93 178.6(10) . . . .
O29 Ti12 O47 C93 91.5(10) . . . .
Ti11 Ti12 O47 C93 171.5(11) . . . .
Ti10 Ti12 O47 C93 165.2(10) . . . .
O50 Ti12 O47 Ti11 100.8(3) . . . .
O49 Ti12 O47 Ti11 -160.4(3) . . . .
O43 Ti12 O47 Ti11 -17.0(6) . . . .
O46 Ti12 O47 Ti11 7.1(2) . . . .
O29 Ti12 O47 Ti11 -80.0(3) . . . .
Ti10 Ti12 O47 Ti11 -6.3(3) . . . .
O44 Ti11 O48 C96 -147(3) . . . .
O46 Ti11 O48 C96 29(3) . . . .
O47 Ti11 O48 C96 109(3) . . . .
O33 Ti11 O48 C96 -56(3) . . . .
Ti12 Ti11 O48 C96 76(3) . . . .
O50 Ti12 O49 C99 169(2) . . . .
O47 Ti12 O49 C99 69(2) . . . .
O43 Ti12 O49 C99 -92(2) . . . .
O46 Ti12 O49 C99 -4(3) . . . .
O29 Ti12 O49 C99 -12(2) . . . .
Ti11 Ti12 O49 C99 50(2) . . . .
Ti10 Ti12 O49 C99 -72(2) . . . .
O49 Ti12 O50 C102 0.6(17) . . . .
O47 Ti12 O50 C102 104.2(16) . . . .
O43 Ti12 O50 C102 -105.0(16) . . . .
O46 Ti12 O50 C102 178.9(16) . . . .
O29 Ti12 O50 C102 -47(10) . . . .
Ti11 Ti12 O50 C102 144.0(16) . . . .
Ti10 Ti12 O50 C102 -143.4(16) . . . .
C3 S1 C1 C2 10.4(8) . . . .
C3 S1 C1 C9 -171.6(7) . . . .
C9 C1 C2 C10 -5.0(15) . . . .
S1 C1 C2 C10 172.8(7) . . . .
C9 C1 C2 S2 -177.9(7) . . . .
S1 C1 C2 S2 -0.1(10) . . . .
C3 S2 C2 C1 -10.1(8) . . . .
C3 S2 C2 C10 176.4(7) . . . .
C1 S1 C3 C4 166.3(10) . . . .
C1 S1 C3 S2 -17.0(6) . . . .
C2 S2 C3 C4 -166.4(10) . . . .
C2 S2 C3 S1 16.9(6) . . . .
S1 C3 C4 S4 179.1(6) . . . .
S2 C3 C4 S4 2.6(15) . . . .
S1 C3 C4 S3 -4.0(14) . . . .
S2 C3 C4 S3 179.6(6) . . . .
C6 S4 C4 C3 160.7(10) . . . .
C6 S4 C4 S3 -16.4(7) . . . .
C5 S3 C4 C3 -161.0(10) . . . .
C5 S3 C4 S4 16.3(7) . . . .
C7 S5 C5 C6 142.3(11) . . . .
C7 S5 C5 S3 -44.4(9) . . . .
C4 S3 C5 C6 -9.6(10) . . . .
C4 S3 C5 S5 176.7(7) . . . .
S5 C5 C6 S6 -1.6(16) . . . .
S3 C5 C6 S6 -175.0(6) . . . .
S5 C5 C6 S4 172.7(6) . . . .
S3 C5 C6 S4 -0.7(13) . . . .
C8 S6 C6 C5 -111.8(12) . . . .
C8 S6 C6 S4 73.8(8) . . . .
C4 S4 C6 C5 10.7(10) . . . .
C4 S4 C6 S6 -174.5(7) . . . .
Ti3 O2 C9 O1 -32.3(13) . . . .
Ti3 O2 C9 C1 154.1(6) . . . .
Ti1 O1 C9 O2 -2.9(14) . . . .
Ti1 O1 C9 C1 170.9(5) . . . .
C2 C1 C9 O2 -64.9(12) . . . .
S1 C1 C9 O2 117.3(8) . . . .
C2 C1 C9 O1 120.6(10) . . . .
S1 C1 C9 O1 -57.2(10) . . . .
Ti5 O3 C10 O4 -24.1(12) . . . .
Ti5 O3 C10 C2 155.2(6) . . . .
Ti6 O4 C10 O3 12.1(12) . . . .
Ti6 O4 C10 C2 -167.3(6) . . . .
C1 C2 C10 O3 -9.3(13) . . . .
S2 C2 C10 O3 163.5(6) . . . .
C1 C2 C10 O4 170.1(9) . . . .
S2 C2 C10 O4 -17.1(11) . . . .
C13 S7 C11 C12 -10.1(9) . . . .
C13 S7 C11 C19 173.1(8) . . . .
C19 C11 C12 C20 -0.8(16) . . . .
S7 C11 C12 C20 -177.2(7) . . . .
C19 C11 C12 S8 173.7(8) . . . .
S7 C11 C12 S8 -2.8(11) . . . .
C13 S8 C12 C11 14.3(8) . . . .
C13 S8 C12 C20 -170.6(7) . . . .
C12 S8 C13 C14 157.9(10) . . . .
C12 S8 C13 S7 -20.3(6) . . . .
C11 S7 C13 C14 -158.5(10) . . . .
C11 S7 C13 S8 19.7(7) . . . .
S8 C13 C14 S9 -176.9(6) . . . .
S7 C13 C14 S9 1.1(15) . . . .
S8 C13 C14 S10 1.4(15) . . . .
S7 C13 C14 S10 179.4(6) . . . .
C15 S9 C14 C13 155.0(11) . . . .
C15 S9 C14 S10 -23.5(7) . . . .
C16 S10 C14 C13 -156.6(11) . . . .
C16 S10 C14 S9 21.9(7) . . . .
C17 S11 C15 C16 -132.0(18) . . . .
C17 S11 C15 S9 60.0(16) . . . .
C14 S9 C15 C16 17.2(12) . . . .
C14 S9 C15 S11 -173.8(8) . . . .
S11 C15 C16 S12 10(2) . . . .
S9 C15 C16 S12 178.1(7) . . . .
S11 C15 C16 S10 -172.6(8) . . . .
S9 C15 C16 S10 -4.7(16) . . . .
C18 S12 C16 C15 -93(2) . . . .
C18 S12 C16 S10 90.3(17) . . . .
C14 S10 C16 C15 -10.4(12) . . . .
C14 S10 C16 S12 166.9(8) . . . .
Ti2 O6 C19 O5 -5.8(14) . . . .
Ti2 O6 C19 C11 167.0(5) . . . .
Ti1 O5 C19 O6 8.1(13) . . . .
Ti1 O5 C19 C11 -164.8(5) . . . .
C12 C11 C19 O6 103.5(11) . . . .
S7 C11 C19 O6 -80.1(9) . . . .
C12 C11 C19 O5 -82.5(12) . . . .
S7 C11 C19 O5 94.0(9) . . . .
Ti4 O8 C20 O7 23.7(15) . . . .
Ti4 O8 C20 C12 -158.5(6) . . . .
Ti5 O7 C20 O8 11.3(15) . . . .
Ti5 O7 C20 C12 -166.5(6) . . . .
C11 C12 C20 O8 162.8(9) . . . .
S8 C12 C20 O8 -11.8(11) . . . .
C11 C12 C20 O7 -19.2(14) . . . .
S8 C12 C20 O7 166.3(6) . . . .
Ti1 O9 C21 C22 102.0(18) . . . .
Ti1 O9 C21 C23 -174.5(16) . . . .
Ti1 O10 C24 C25 97(3) . . . .
Ti1 O10 C24 C26 -124(2) . . . .
Ti1 O11 C27 C29 78(2) . . . .
Ti2 O11 C27 C29 -99.8(19) . . . .
Ti1 O11 C27 C28 -79.9(15) . . . .
Ti2 O11 C27 C28 102.8(14) . . . .
Ti2 O13 C30 C31 36(68) . . . .
Ti2 O13 C30 C32 -172(100) . . . .
Ti2 O14 C33 C34 72(3) . . . .
Ti2 O14 C33 C35 160.4(17) . . . .
Ti3 O15 C36 C37 158(3) . . . .
Ti3 O15 C36 C38 -33(6) . . . .
Ti3 O16 C39 C41 -43.5(17) . . . .
Ti2 O16 C39 C41 136.2(12) . . . .
Ti3 O16 C39 C40 88.9(14) . . . .
Ti2 O16 C39 C40 -91.3(11) . . . .
Ti4 O18 C42 C43 75(2) . . . .
Ti6 O18 C42 C43 -118.6(17) . . . .
Ti4 O18 C42 C44 -76.5(17) . . . .
Ti6 O18 C42 C44 90.4(17) . . . .
Ti5 O20 C45 C47 97.0(19) . . . .
Ti5 O20 C45 C46 -137.0(15) . . . .
Ti6 O21 C48 C49 -39(6) . . . .
Ti6 O21 C48 C50 165(3) . . . .
Ti6 O22 C51 C52 -101(2) . . . .
Ti6 O22 C51 C53 135(2) . . . .
Ti6 O23 C54 C56 131.8(10) . . . .
Ti5 O23 C54 C56 -53.6(14) . . . .
Ti6 O23 C54 C55 -96.5(10) . . . .
Ti5 O23 C54 C55 78.1(12) . . . .
Ti4 O24 C57 C58 -143(2) . . . .
Ti4 O24 C57 C59 14(6) . . . .
Ti4 O25 C60 C62 43(5) . . . .
Ti4 O25 C60 C61 -133(2) . . . .
Ti7 O34 C63 C65 -97.3(18) . . . .
Ti7 O34 C63 C64 140.8(11) . . . .
Ti7 O35 C66 C67 153.5(10) . . . .
Ti7 O35 C66 C68 -82.8(16) . . . .
Ti7 O36 C69 C71 -62(2) . . . .
Ti8 O36 C69 C71 116.6(19) . . . .
Ti7 O36 C69 C70 94.3(13) . . . .
Ti8 O36 C69 C70 -87.0(14) . . . .
Ti8 O38 C72 C74 -10(7) . . . .
Ti8 O38 C72 C73 -179(100) . . . .
Ti8 O39 C75 C77 118.2(16) . . . .
Ti8 O39 C75 C76 -114.2(16) . . . .
Ti9 O40 C78 C80 37.5(16) . . . .
Ti8 O40 C78 C80 -150.0(10) . . . .
Ti9 O40 C78 C79 -90.3(11) . . . .
Ti8 O40 C78 C79 82.2(10) . . . .
Ti9 O41 C81 C83 -35(5) . . . .
Ti9 O41 C81 C82 -173(2) . . . .
Ti10 O43 C84 C86 52.8(13) . . . .
Ti12 O43 C84 C86 -126.9(8) . . . .
Ti10 O43 C84 C85 -73.2(11) . . . .
Ti12 O43 C84 C85 107.1(8) . . . .
Ti11 O44 C87 C89 61(4) . . . .
Ti11 O44 C87 C88 158(2) . . . .
Ti10 O45 C90 C92 -84.7(14) . . . .
Ti10 O45 C90 C91 154.3(10) . . . .
Ti11 O47 C93 C95 -103.3(17) . . . .
Ti12 O47 C93 C95 87.2(17) . . . .
Ti11 O47 C93 C94 81.7(13) . . . .
Ti12 O47 C93 C94 -87.8(14) . . . .
Ti11 O48 C96 C97 -170.0(19) . . . .
Ti11 O48 C96 C98 -57(3) . . . .
Ti12 O49 C99 C101 60(3) . . . .
Ti12 O49 C99 C100 -148.9(17) . . . .
Ti12 O50 C102 C104 -132(2) . . . .
Ti12 O50 C102 C103 88(2) . . . .
C107 S13 C105 C106 -9.9(7) . . . .
C107 S13 C105 C113 172.8(7) . . . .
C113 C105 C106 C114 0.6(14) . . . .
S13 C105 C106 C114 -176.5(6) . . . .
C113 C105 C106 S14 177.6(7) . . . .
S13 C105 C106 S14 0.6(10) . . . .
C107 S14 C106 C105 9.2(8) . . . .
C107 S14 C106 C114 -173.6(7) . . . .
C106 S14 C107 C108 164.4(8) . . . .
C106 S14 C107 S13 -15.8(6) . . . .
C105 S13 C107 C108 -164.1(8) . . . .
C105 S13 C107 S14 16.1(6) . . . .
S14 C107 C108 S15 -178.4(5) . . . .
S13 C107 C108 S15 1.8(12) . . . .
S14 C107 C108 S16 0.7(12) . . . .
S13 C107 C108 S16 -179.1(5) . . . .
C109 S15 C108 C107 161.8(9) . . . .
C109 S15 C108 S16 -17.3(6) . . . .
C110 S16 C108 C107 -161.3(9) . . . .
C110 S16 C108 S15 17.9(6) . . . .
C111 S17 C109 C110 -161.3(15) . . . .
C111 S17 C109 S15 19.4(13) . . . .
C108 S15 C109 C110 9.8(10) . . . .
C108 S15 C109 S17 -170.8(6) . . . .
S17 C109 C110 S18 -8.6(17) . . . .
S15 C109 C110 S18 170.8(7) . . . .
S17 C109 C110 S16 -177.9(6) . . . .
S15 C109 C110 S16 1.4(14) . . . .
C112 S18 C110 C109 122.8(14) . . . .
C112 S18 C110 S16 -67.8(11) . . . .
C108 S16 C110 C109 -11.8(11) . . . .
C108 S16 C110 S18 178.1(7) . . . .
Ti9 O27 C113 O26 31.9(13) . . . .
Ti9 O27 C113 C105 -152.2(5) . . . .
Ti7 O26 C113 O27 1.1(13) . . . .
Ti7 O26 C113 C105 -174.8(5) . . . .
C106 C105 C113 O27 67.0(12) . . . .
S13 C105 C113 O27 -116.0(7) . . . .
C106 C105 C113 O26 -116.5(10) . . . .
S13 C105 C113 O26 60.5(9) . . . .
Ti10 O28 C114 O29 22.1(12) . . . .
Ti10 O28 C114 C106 -155.8(6) . . . .
Ti12 O29 C114 O28 -12.2(13) . . . .
Ti12 O29 C114 C106 165.6(5) . . . .
C105 C106 C114 O28 11.4(13) . . . .
S14 C106 C114 O28 -165.7(6) . . . .
C105 C106 C114 O29 -166.7(8) . . . .
S14 C106 C114 O29 16.2(11) . . . .
C117 S19 C115 C116 10.0(9) . . . .
C117 S19 C115 C123 -173.7(8) . . . .
C123 C115 C116 C124 3.5(16) . . . .
S19 C115 C116 C124 179.4(7) . . . .
C123 C115 C116 S20 -172.8(8) . . . .
S19 C115 C116 S20 3.0(10) . . . .
C117 S20 C116 C115 -14.3(8) . . . .
C117 S20 C116 C124 169.0(7) . . . .
C115 S19 C117 C118 160.2(10) . . . .
C115 S19 C117 S20 -19.4(6) . . . .
C116 S20 C117 C118 -159.2(10) . . . .
C116 S20 C117 S19 20.4(6) . . . .
S19 C117 C118 S21 -5.8(15) . . . .
S20 C117 C118 S21 173.8(6) . . . .
S19 C117 C118 S22 178.1(6) . . . .
S20 C117 C118 S22 -2.3(15) . . . .
C119 S21 C118 C117 -156.8(10) . . . .
C119 S21 C118 S22 19.5(7) . . . .
C120 S22 C118 C117 157.8(10) . . . .
C120 S22 C118 S21 -18.7(7) . . . .
C121 S23 C119 C120 103.2(12) . . . .
C121 S23 C119 S21 -81.2(8) . . . .
C118 S21 C119 C120 -13.1(10) . . . .
C118 S21 C119 S23 170.9(7) . . . .
S23 C119 C120 S22 177.3(6) . . . .
S21 C119 C120 S22 1.7(13) . . . .
S23 C119 C120 S24 5.7(16) . . . .
S21 C119 C120 S24 -169.9(6) . . . .
C118 S22 C120 C119 10.4(10) . . . .
C118 S22 C120 S24 -177.4(6) . . . .
C122 S24 C120 C119 -136.7(11) . . . .
C122 S24 C120 S22 51.6(9) . . . .
Ti8 O30 C123 O31 8.3(14) . . . .
Ti8 O30 C123 C115 -167.7(5) . . . .
Ti7 O31 C123 O30 -15.3(13) . . . .
Ti7 O31 C123 C115 160.8(5) . . . .
C116 C115 C123 O30 -107.5(11) . . . .
S19 C115 C123 O30 76.5(9) . . . .
C116 C115 C123 O31 75.8(12) . . . .
S19 C115 C123 O31 -100.2(8) . . . .
Ti11 O33 C124 O32 -21.0(13) . . . .
Ti11 O33 C124 C116 160.6(6) . . . .
Ti10 O32 C124 O33 -11.3(13) . . . .
Ti10 O32 C124 C116 167.1(5) . . . .
C115 C116 C124 O33 -162.8(9) . . . .
S20 C116 C124 O33 13.6(10) . . . .
C115 C116 C124 O32 18.7(13) . . . .
S20 C116 C124 O32 -164.9(6) . . . .
